data_7005057
loop_
_publ_author_name
'Nagataki, Takayuki'
'Ishii, Kenta'
'Tachi, Yoshimitsu'
'Itoh, Shinobu'

_publ_section_title
;
 Ligand effects on Ni(II)-catalysed alkane-hydroxylation with m-CPBA.
;
_journal_issue 11
_journal_name_full 'Dalton transactions (Cambridge, England : 2003)'
_journal_page_first 1120
_journal_page_last 1128
_journal_paper_doi 10.1039/b615503k
_journal_year 2007
_chemical_formula_moiety 'C31 H41 N3 Ni O3 '
_chemical_formula_sum 'C31 H41 N3 Ni O3'
_chemical_formula_weight 562.38
_space_group_IT_number 14
_symmetry_cell_setting monoclinic
_symmetry_Int_Tables_number 14
_symmetry_space_group_name_Hall '-P 2yab'
_symmetry_space_group_name_H-M 'P 1 21/a 1'
_cell_angle_alpha 90.0000
_cell_angle_beta 92.054(17)
_cell_angle_gamma 90.0000
_cell_formula_units_Z 8
_cell_length_a 11.556(3)
_cell_length_b 21.132(8)
_cell_length_c 24.131(11)
_cell_measurement_reflns_used 41771
_cell_measurement_temperature 171.1
_cell_measurement_theta_max 27.5
_cell_measurement_theta_min 3.0
_cell_volume 5889(4)
_computing_cell_refinement PROCESS-AUTO
_computing_data_collection PROCESS-AUTO
_computing_data_reduction CrystalStructure
_computing_molecular_graphics ORTEP3
_computing_publication_material 'CrystalStructure 3.7.0'
_computing_structure_refinement CRYSTALS
_computing_structure_solution SIR92
_diffrn_detector_area_resol_mean 10.00
_diffrn_measured_fraction_theta_full 0.996
_diffrn_measured_fraction_theta_max 0.996
_diffrn_measurement_device_type 'Rigaku RAXIS-RAPID'
_diffrn_measurement_method \w
_diffrn_radiation_type 'Mo K\a'
_diffrn_radiation_wavelength 0.71075
_diffrn_reflns_av_R_equivalents 0.037
_diffrn_reflns_limit_h_max 12
_diffrn_reflns_limit_h_min -14
_diffrn_reflns_limit_k_max 27
_diffrn_reflns_limit_k_min -26
_diffrn_reflns_limit_l_max 31
_diffrn_reflns_limit_l_min -31
_diffrn_reflns_number 56961
_diffrn_reflns_theta_full 27.49
_diffrn_reflns_theta_max 27.49
_exptl_absorpt_coefficient_mu 0.694
_exptl_absorpt_correction_T_max 0.883
_exptl_absorpt_correction_T_min 0.589
_exptl_absorpt_correction_type multi-scan
_exptl_absorpt_process_details
;
Higashi, T. (1995). Program for Absorption Correction.
Rigaku Corporation, Tokyo, Japan.
;
_exptl_crystal_colour blue
_exptl_crystal_density_diffrn 1.269
_exptl_crystal_density_method 'not measured'
_exptl_crystal_description prism
_exptl_crystal_F_000 2400.00
_exptl_crystal_size_max 0.60
_exptl_crystal_size_mid 0.36
_exptl_crystal_size_min 0.18
_refine_diff_density_max 0.41
_refine_diff_density_min -0.42
_refine_ls_extinction_method none
_refine_ls_goodness_of_fit_ref 1.000
_refine_ls_hydrogen_treatment refall
_refine_ls_number_parameters 767
_refine_ls_number_reflns 8218
_refine_ls_R_factor_gt 0.0320
_refine_ls_shift/su_max 0.0000
_refine_ls_structure_factor_coef F
_refine_ls_weighting_details 'w = 1/[0.0005Fo^2^ + 0.8000\s(Fo^2^) + 0.4700]'
_refine_ls_weighting_scheme calc
_refine_ls_wR_factor_ref 0.0399
_reflns_number_gt 8165
_reflns_number_total 13448
_reflns_threshold_expression F^2^>2.0\s(F^2^)
_cod_data_source_file b615503k.txt
_cod_data_source_block '_[Ni(DtbpPye2)(OAc)]_(4a)'
_cod_original_formula_sum 'C31 H41 N3 Ni O3 '
_cod_database_code 7005057

loop_
_symmetry_equiv_pos_site_id
_symmetry_equiv_pos_as_xyz
1 +X,+Y,+Z
2 1/2-X,1/2+Y,-Z
3 -X,-Y,-Z
4 1/2+X,1/2-Y,+Z

loop_
_atom_site_label
_atom_site_type_symbol
_atom_site_fract_x
_atom_site_fract_y
_atom_site_fract_z
_atom_site_U_iso_or_equiv
_atom_site_adp_type
_atom_site_occupancy
_atom_site_symmetry_multiplicity
_atom_site_calc_flag
_atom_site_refinement_flags
_atom_site_disorder_assembly
_atom_site_disorder_group
Ni(1) Ni 0.39233(2) -0.117640(10) 0.084730(10) 0.01822(8) Uani 1.00 1 d . . .
Ni(2) Ni 0.45817(2) 0.108800(10) 0.408480(10) 0.01865(8) Uani 1.00 1 d . . .
O(1) O 0.23429(12) -0.10625(8) 0.11306(8) 0.0242(4) Uani 1.00 1 d . . .
O(2) O 0.33212(13) -0.05946(8) 0.01882(8) 0.0254(5) Uani 1.00 1 d . . .
O(3) O 0.29961(13) -0.16154(8) 0.01432(8) 0.0266(5) Uani 1.00 1 d . . .
O(4) O 0.60792(12) 0.11822(8) 0.37061(6) 0.0215(4) Uani 1.00 1 d . . .
O(5) O 0.56287(13) 0.08618(8) 0.47968(8) 0.0270(5) Uani 1.00 1 d . . .
O(6) O 0.51391(13) 0.18503(8) 0.46290(8) 0.0280(5) Uani 1.00 1 d . . .
N(1) N 0.43765(14) -0.18983(9) 0.14341(9) 0.0193(5) Uani 1.00 1 d . . .
N(2) N 0.46145(17) -0.04551(10) 0.13351(9) 0.0235(5) Uani 1.00 1 d . . .
N(3) N 0.54636(16) -0.13074(9) 0.04462(9) 0.0210(5) Uani 1.00 1 d . . .
N(4) N 0.36309(14) 0.15605(10) 0.34606(9) 0.0202(5) Uani 1.00 1 d . . .
N(5) N 0.44322(16) 0.01969(9) 0.37285(9) 0.0222(5) Uani 1.00 1 d . . .
N(6) N 0.31025(17) 0.09621(10) 0.45440(9) 0.0244(6) Uani 1.00 1 d . . .
C(1) C 0.32531(19) -0.22106(11) 0.15718(11) 0.0220(7) Uani 1.00 1 d . . .
C(2) C 0.23983(19) -0.18003(11) 0.18692(11) 0.0192(6) Uani 1.00 1 d . . .
C(3) C 0.20244(19) -0.19824(11) 0.23838(11) 0.0212(6) Uani 1.00 1 d . . .
C(4) C 0.1134(2) -0.16668(12) 0.26436(11) 0.0226(6) Uani 1.00 1 d . . .
C(5) C 0.0594(2) -0.11812(12) 0.23366(11) 0.0237(6) Uani 1.00 1 d . . .
C(6) C 0.0921(2) -0.09800(11) 0.18221(11) 0.0212(6) Uani 1.00 1 d . . .
C(7) C 0.1922(2) -0.12672(11) 0.15893(11) 0.0202(6) Uani 1.00 1 d . . .
C(8) C 0.0738(2) -0.18213(12) 0.32271(12) 0.0275(7) Uani 1.00 1 d . . .
C(9) C 0.0925(2) -0.12461(13) 0.36036(12) 0.0393(9) Uani 1.00 1 d . . .
C(10) C 0.1409(2) -0.23769(13) 0.34874(12) 0.0399(9) Uani 1.00 1 d . . .
C(11) C -0.0555(2) -0.19935(14) 0.32113(12) 0.0398(9) Uani 1.00 1 d . . .
C(12) C 0.0229(2) -0.04773(12) 0.14893(12) 0.0275(7) Uani 1.00 1 d . . .
C(13) C -0.0879(2) -0.02894(14) 0.17736(13) 0.0444(9) Uani 1.00 1 d . . .
C(14) C -0.0133(2) -0.07437(13) 0.09185(12) 0.0390(9) Uani 1.00 1 d . . .
C(15) C 0.0959(2) 0.01206(12) 0.14178(14) 0.0441(9) Uani 1.00 1 d . . .
C(16) C 0.4925(2) -0.16468(12) 0.19497(12) 0.0264(7) Uani 1.00 1 d . . .
C(17) C 0.5894(2) -0.11732(12) 0.18541(12) 0.0310(7) Uani 1.00 1 d . . .
C(18) C 0.5450(2) -0.05156(12) 0.17337(11) 0.0258(7) Uani 1.00 1 d . . .
C(19) C 0.5862(2) 0.00070(13) 0.20262(12) 0.0357(8) Uani 1.00 1 d . . .
C(20) C 0.5431(2) 0.05963(13) 0.19122(13) 0.0404(9) Uani 1.00 1 d . . .
C(21) C 0.4567(2) 0.06576(12) 0.15052(13) 0.0364(8) Uani 1.00 1 d . . .
C(22) C 0.4186(2) 0.01250(12) 0.12308(12) 0.0284(7) Uani 1.00 1 d . . .
C(23) C 0.5156(2) -0.23990(12) 0.12109(12) 0.0260(7) Uani 1.00 1 d . . .
C(24) C 0.5174(2) -0.24337(11) 0.05823(12) 0.0254(7) Uani 1.00 1 d . . .
C(25) C 0.5869(2) -0.18971(12) 0.03514(11) 0.0214(6) Uani 1.00 1 d . . .
C(26) C 0.6893(2) -0.19970(12) 0.00890(11) 0.0256(7) Uani 1.00 1 d . . .
C(27) C 0.7532(2) -0.14791(12) -0.00778(12) 0.0282(7) Uani 1.00 1 d . . .
C(28) C 0.7116(2) -0.08805(12) 0.00106(12) 0.0273(7) Uani 1.00 1 d . . .
C(29) C 0.6084(2) -0.08131(12) 0.02663(11) 0.0237(7) Uani 1.00 1 d . . .
C(30) C 0.2818(2) -0.10645(12) -0.00347(11) 0.0260(7) Uani 1.00 1 d . . .
C(31) C 0.1960(2) -0.09530(16) -0.05087(13) 0.0531(10) Uani 1.00 1 d . . .
C(32) C 0.4409(2) 0.21013(11) 0.33168(11) 0.0228(7) Uani 1.00 1 d . . .
C(33) C 0.54910(19) 0.19342(11) 0.30209(11) 0.0194(6) Uani 1.00 1 d . . .
C(34) C 0.5713(2) 0.22439(11) 0.25313(11) 0.0205(6) Uani 1.00 1 d . . .
C(35) C 0.6726(2) 0.21705(11) 0.22497(11) 0.0196(6) Uani 1.00 1 d . . .
C(36) C 0.75545(19) 0.17623(11) 0.24998(11) 0.0191(6) Uani 1.00 1 d . . .
C(37) C 0.73912(19) 0.14384(11) 0.29967(11) 0.0184(6) Uani 1.00 1 d . . .
C(38) C 0.6306(2) 0.15007(11) 0.32596(11) 0.0195(6) Uani 1.00 1 d . . .
C(39) C 0.6872(2) 0.24846(12) 0.16820(11) 0.0216(6) Uani 1.00 1 d . . .
C(40) C 0.6218(2) 0.21013(12) 0.12359(11) 0.0282(7) Uani 1.00 1 d . . .
C(41) C 0.8140(2) 0.25246(13) 0.15322(12) 0.0337(8) Uani 1.00 1 d . . .
C(42) C 0.6382(2) 0.31619(12) 0.16738(12) 0.0316(8) Uani 1.00 1 d . . .
C(43) C 0.83533(19) 0.10249(11) 0.32691(11) 0.0211(6) Uani 1.00 1 d . . .
C(44) C 0.9494(2) 0.10624(12) 0.29646(12) 0.0304(7) Uani 1.00 1 d . . .
C(45) C 0.8611(2) 0.12359(12) 0.38700(12) 0.0293(7) Uani 1.00 1 d . . .
C(46) C 0.7968(2) 0.03269(12) 0.32704(12) 0.0269(7) Uani 1.00 1 d . . .
C(47) C 0.3396(2) 0.11589(12) 0.29698(11) 0.0253(7) Uani 1.00 1 d . . .
C(48) C 0.2844(2) 0.05211(12) 0.31022(12) 0.0301(7) Uani 1.00 1 d . . .
C(49) C 0.3693(2) 0.00295(12) 0.33118(12) 0.0249(7) Uani 1.00 1 d . . .
C(50) C 0.3709(2) -0.05755(12) 0.30892(12) 0.0329(8) Uani 1.00 1 d . . .
C(51) C 0.4482(2) -0.10099(12) 0.32983(12) 0.0401(9) Uani 1.00 1 d . . .
C(52) C 0.5260(2) -0.08391(12) 0.37164(12) 0.0348(8) Uani 1.00 1 d . . .
C(53) C 0.5208(2) -0.02322(12) 0.39208(12) 0.0274(7) Uani 1.00 1 d . . .
C(54) C 0.2505(2) 0.18435(12) 0.36373(12) 0.0273(7) Uani 1.00 1 d . . .
C(55) C 0.2480(2) 0.20068(12) 0.42471(12) 0.0302(7) Uani 1.00 1 d . . .
C(56) C 0.2310(2) 0.14259(12) 0.45944(12) 0.0289(7) Uani 1.00 1 d . . .
C(57) C 0.1360(2) 0.13463(14) 0.49186(12) 0.0431(9) Uani 1.00 1 d . . .
C(58) C 0.1221(2) 0.07873(17) 0.52010(14) 0.0548(11) Uani 1.00 1 d . . .
C(59) C 0.2033(2) 0.03123(16) 0.51525(13) 0.0441(9) Uani 1.00 1 d . . .
C(60) C 0.2962(2) 0.04209(12) 0.48240(12) 0.0298(8) Uani 1.00 1 d . . .
C(61) C 0.5727(2) 0.14501(13) 0.48983(12) 0.0277(7) Uani 1.00 1 d . . .
C(62) C 0.6581(2) 0.16667(17) 0.53428(13) 0.0514(10) Uani 1.00 1 d . . .
H(461) H 0.8073 0.0151 0.2913 0.032 Uiso 1.00 1 c R . .
H(462) H 0.8425 0.0100 0.3538 0.032 Uiso 1.00 1 c R . .
H(3) H 0.2386 -0.2333 0.2566 0.025 Uiso 1.00 1 c R . .
H(463) H 0.7175 0.0298 0.3358 0.032 Uiso 1.00 1 c R . .
H(5) H -0.0041 -0.0972 0.2497 0.028 Uiso 1.00 1 c R . .
H(11) H 0.2888 -0.2350 0.1235 0.026 Uiso 1.00 1 c R . .
H(12) H 0.3430 -0.2566 0.1801 0.026 Uiso 1.00 1 c R . .
H(19) H 0.6451 -0.0046 0.2307 0.042 Uiso 1.00 1 c R . .
H(20) H 0.5718 0.0956 0.2109 0.048 Uiso 1.00 1 c R . .
H(21) H 0.4243 0.1060 0.1419 0.044 Uiso 1.00 1 c R . .
H(22) H 0.3589 0.0169 0.0953 0.034 Uiso 1.00 1 c R . .
H(26) H 0.7155 -0.2415 0.0022 0.031 Uiso 1.00 1 c R . .
H(27) H 0.8249 -0.1538 -0.0252 0.034 Uiso 1.00 1 c R . .
H(28) H 0.7537 -0.0519 -0.0102 0.033 Uiso 1.00 1 c R . .
H(29) H 0.5788 -0.0399 0.0317 0.028 Uiso 1.00 1 c R . .
H(34) H 0.5139 0.2522 0.2379 0.024 Uiso 1.00 1 c R . .
H(36) H 0.8265 0.1703 0.2320 0.023 Uiso 1.00 1 c R . .
H(50) H 0.3181 -0.0688 0.2795 0.039 Uiso 1.00 1 c R . .
H(51) H 0.4487 -0.1428 0.3154 0.048 Uiso 1.00 1 c R . .
H(52) H 0.5815 -0.1132 0.3861 0.042 Uiso 1.00 1 c R . .
H(53) H 0.5745 -0.0111 0.4209 0.033 Uiso 1.00 1 c R . .
H(57) H 0.0803 0.1675 0.4946 0.052 Uiso 1.00 1 c R . .
H(58) H 0.0578 0.0729 0.5430 0.066 Uiso 1.00 1 c R . .
H(59) H 0.1950 -0.0079 0.5340 0.053 Uiso 1.00 1 c R . .
H(60) H 0.3526 0.0097 0.4794 0.036 Uiso 1.00 1 c R . .
H(91) H 0.0809 -0.1366 0.3977 0.047 Uiso 1.00 1 c R . .
H(92) H 0.1691 -0.1091 0.3571 0.047 Uiso 1.00 1 c R . .
H(93) H 0.0387 -0.0924 0.3498 0.047 Uiso 1.00 1 c R . .
H(101) H 0.1024 -0.2524 0.3804 0.048 Uiso 1.00 1 c R . .
H(102) H 0.1452 -0.2709 0.3224 0.048 Uiso 1.00 1 c R . .
H(103) H 0.2170 -0.2243 0.3595 0.048 Uiso 1.00 1 c R . .
H(111) H -0.0970 -0.1701 0.2981 0.048 Uiso 1.00 1 c R . .
H(112) H -0.0661 -0.2409 0.3068 0.048 Uiso 1.00 1 c R . .
H(113) H -0.0835 -0.1975 0.3576 0.048 Uiso 1.00 1 c R . .
H(131) H -0.1364 -0.0055 0.1522 0.054 Uiso 1.00 1 c R . .
H(132) H -0.1275 -0.0659 0.1887 0.054 Uiso 1.00 1 c R . .
H(133) H -0.0687 -0.0036 0.2089 0.054 Uiso 1.00 1 c R . .
H(141) H 0.0496 -0.0965 0.0766 0.047 Uiso 1.00 1 c R . .
H(142) H -0.0770 -0.1024 0.0954 0.047 Uiso 1.00 1 c R . .
H(143) H -0.0355 -0.0403 0.0681 0.047 Uiso 1.00 1 c R . .
H(151) H 0.1536 0.0041 0.1156 0.053 Uiso 1.00 1 c R . .
H(152) H 0.0477 0.0458 0.1290 0.053 Uiso 1.00 1 c R . .
H(153) H 0.1319 0.0232 0.1764 0.053 Uiso 1.00 1 c R . .
H(161) H 0.4348 -0.1441 0.2155 0.032 Uiso 1.00 1 c R . .
H(162) H 0.5236 -0.1991 0.2159 0.032 Uiso 1.00 1 c R . .
H(171) H 0.6389 -0.1160 0.2177 0.037 Uiso 1.00 1 c R . .
H(172) H 0.6319 -0.1313 0.1548 0.037 Uiso 1.00 1 c R . .
H(231) H 0.5921 -0.2316 0.1349 0.031 Uiso 1.00 1 c R . .
H(232) H 0.4909 -0.2798 0.1344 0.031 Uiso 1.00 1 c R . .
H(241) H 0.5511 -0.2824 0.0478 0.030 Uiso 1.00 1 c R . .
H(242) H 0.4402 -0.2410 0.0434 0.030 Uiso 1.00 1 c R . .
H(311) H 0.1209 -0.0900 -0.0368 0.063 Uiso 1.00 1 c R . .
H(312) H 0.1960 -0.1306 -0.0753 0.063 Uiso 1.00 1 c R . .
H(313) H 0.2169 -0.0583 -0.0704 0.064 Uiso 1.00 1 c R . .
H(321) H 0.3970 0.2383 0.3086 0.027 Uiso 1.00 1 c R . .
H(322) H 0.4637 0.2310 0.3652 0.027 Uiso 1.00 1 c R . .
H(401) H 0.5410 0.2176 0.1258 0.034 Uiso 1.00 1 c R . .
H(402) H 0.6464 0.2225 0.0880 0.034 Uiso 1.00 1 c R . .
H(403) H 0.6373 0.1664 0.1292 0.034 Uiso 1.00 1 c R . .
H(411) H 0.8211 0.2786 0.1215 0.040 Uiso 1.00 1 c R . .
H(412) H 0.8580 0.2700 0.1835 0.041 Uiso 1.00 1 c R . .
H(413) H 0.8419 0.2112 0.1454 0.040 Uiso 1.00 1 c R . .
H(421) H 0.6330 0.3310 0.1302 0.038 Uiso 1.00 1 c R . .
H(422) H 0.5633 0.3161 0.1824 0.038 Uiso 1.00 1 c R . .
H(423) H 0.6879 0.3432 0.1889 0.038 Uiso 1.00 1 c R . .
H(441) H 0.9337 0.1022 0.2577 0.037 Uiso 1.00 1 c R . .
H(442) H 0.9857 0.1458 0.3040 0.037 Uiso 1.00 1 c R . .
H(443) H 0.9992 0.0730 0.3087 0.037 Uiso 1.00 1 c R . .
H(451) H 0.9305 0.1042 0.4008 0.035 Uiso 1.00 1 c R . .
H(452) H 0.8698 0.1683 0.3878 0.035 Uiso 1.00 1 c R . .
H(453) H 0.7988 0.1117 0.4094 0.035 Uiso 1.00 1 c R . .
H(471) H 0.2887 0.1382 0.2721 0.030 Uiso 1.00 1 c R . .
H(472) H 0.4107 0.1081 0.2796 0.030 Uiso 1.00 1 c R . .
H(481) H 0.2293 0.0588 0.3379 0.036 Uiso 1.00 1 c R . .
H(482) H 0.2463 0.0363 0.2775 0.036 Uiso 1.00 1 c R . .
H(541) H 0.2361 0.2218 0.3428 0.033 Uiso 1.00 1 c R . .
H(542) H 0.1906 0.1546 0.3558 0.033 Uiso 1.00 1 c R . .
H(551) H 0.3195 0.2200 0.4356 0.036 Uiso 1.00 1 c R . .
H(552) H 0.1864 0.2294 0.4306 0.036 Uiso 1.00 1 c R . .
H(621) H 0.6211 0.1681 0.5688 0.062 Uiso 1.00 1 c R . .
H(622) H 0.6856 0.2077 0.5254 0.062 Uiso 1.00 1 c R . .
H(623) H 0.7214 0.1380 0.5368 0.062 Uiso 1.00 1 c R . .

loop_
_atom_site_aniso_label
_atom_site_aniso_U_11
_atom_site_aniso_U_22
_atom_site_aniso_U_33
_atom_site_aniso_U_12
_atom_site_aniso_U_13
_atom_site_aniso_U_23
Ni(1) 0.01996(16) 0.01293(16) 0.0216(2) 0.00142(12) -0.00110(12) -0.00010(14)
Ni(2) 0.01853(16) 0.01862(17) 0.01877(19) 0.00225(12) 0.00009(12) 0.00202(14)
O(1) 0.0225(8) 0.0254(9) 0.0248(11) 0.0069(7) 0.0013(7) 0.0057(8)
O(2) 0.0333(9) 0.0159(9) 0.0270(11) 0.0032(7) 0.0008(8) 0.0021(8)
O(3) 0.0312(9) 0.0181(9) 0.0302(12) 0.0017(7) -0.0044(8) -0.0034(8)
O(4) 0.0192(8) 0.0241(9) 0.0214(10) 0.0029(7) 0.0017(7) 0.0075(8)
O(5) 0.0288(9) 0.0271(10) 0.0249(11) 0.0015(7) -0.0025(8) 0.0052(8)
O(6) 0.0303(9) 0.0258(10) 0.0277(11) 0.0026(8) -0.0003(8) -0.0014(9)
N(1) 0.0172(10) 0.0179(10) 0.0227(13) 0.0019(8) 0.0018(9) 0.0016(9)
N(2) 0.0211(10) 0.0212(11) 0.0279(14) -0.0000(8) -0.0013(9) -0.0042(10)
N(3) 0.0226(10) 0.0157(10) 0.0246(13) 0.0022(8) -0.0008(9) 0.0012(9)
N(4) 0.0183(10) 0.0216(11) 0.0206(13) 0.0042(8) 0.0007(9) 0.0026(9)
N(5) 0.0223(10) 0.0210(11) 0.0233(13) -0.0017(9) 0.0022(9) 0.0011(10)
N(6) 0.0240(10) 0.0261(12) 0.0231(13) 0.0023(9) 0.0013(9) 0.0037(10)
C(1) 0.0219(12) 0.0171(12) 0.0270(16) -0.0013(10) 0.0010(11) 0.0031(11)
C(2) 0.0155(11) 0.0181(12) 0.0237(15) -0.0016(9) -0.0019(10) -0.0024(11)
C(3) 0.0197(12) 0.0170(12) 0.0264(16) -0.0021(10) -0.0040(11) 0.0010(11)
C(4) 0.0196(12) 0.0248(13) 0.0234(16) -0.0046(10) -0.0001(11) -0.0018(12)
C(5) 0.0185(11) 0.0244(13) 0.0282(16) 0.0014(10) 0.0013(11) -0.0065(12)
C(6) 0.0203(12) 0.0168(12) 0.0263(16) 0.0015(10) -0.0026(11) -0.0035(11)
C(7) 0.0197(11) 0.0190(13) 0.0215(15) -0.0011(9) -0.0047(10) -0.0025(11)
C(8) 0.0229(12) 0.0343(16) 0.0253(17) -0.0021(11) 0.0026(11) -0.0000(13)
C(9) 0.0431(17) 0.0477(19) 0.0273(18) 0.0006(14) 0.0036(14) -0.0066(15)
C(10) 0.0393(16) 0.0498(19) 0.0312(19) 0.0027(14) 0.0086(14) 0.0101(15)
C(11) 0.0314(15) 0.052(2) 0.036(2) -0.0064(13) 0.0068(13) 0.0056(16)
C(12) 0.0270(13) 0.0227(14) 0.0327(18) 0.0063(11) -0.0009(12) -0.0005(12)
C(13) 0.0413(17) 0.0433(19) 0.049(2) 0.0240(14) 0.0060(15) 0.0082(16)
C(14) 0.0388(16) 0.0372(17) 0.040(2) 0.0149(13) -0.0132(14) -0.0023(15)
C(15) 0.0407(17) 0.0260(16) 0.065(2) 0.0039(13) -0.0052(16) 0.0073(16)
C(16) 0.0212(12) 0.0300(14) 0.0279(17) 0.0025(11) -0.0022(11) 0.0048(13)
C(17) 0.0225(13) 0.0384(16) 0.0315(17) -0.0021(12) -0.0084(11) 0.0023(14)
C(18) 0.0207(13) 0.0306(15) 0.0263(17) -0.0054(11) 0.0017(12) -0.0033(12)
C(19) 0.0319(15) 0.0422(18) 0.0326(19) -0.0151(13) -0.0033(13) -0.0052(15)
C(20) 0.0418(17) 0.0343(17) 0.046(2) -0.0173(14) 0.0084(15) -0.0171(15)
C(21) 0.0368(15) 0.0214(14) 0.051(2) -0.0046(12) 0.0065(15) -0.0094(14)
C(22) 0.0284(14) 0.0213(14) 0.0355(18) 0.0008(11) 0.0010(12) -0.0036(13)
C(23) 0.0244(13) 0.0188(13) 0.0353(18) 0.0052(10) 0.0064(12) 0.0089(12)
C(24) 0.0280(13) 0.0137(12) 0.0347(18) 0.0022(10) 0.0050(12) -0.0004(11)
C(25) 0.0262(13) 0.0181(13) 0.0198(15) 0.0019(10) -0.0015(11) 0.0012(11)
C(26) 0.0306(14) 0.0201(13) 0.0260(16) 0.0077(11) 0.0012(12) 0.0006(12)
C(27) 0.0266(13) 0.0300(15) 0.0285(18) 0.0044(11) 0.0060(12) 0.0048(13)
C(28) 0.0273(14) 0.0249(14) 0.0297(17) -0.0036(11) -0.0004(12) 0.0078(12)
C(29) 0.0282(13) 0.0149(12) 0.0278(16) 0.0019(10) -0.0013(11) 0.0029(11)
C(30) 0.0312(14) 0.0250(15) 0.0216(15) 0.0071(11) -0.0016(11) -0.0031(12)
C(31) 0.063(2) 0.050(2) 0.045(2) 0.0265(17) -0.0222(17) -0.0128(17)
C(32) 0.0264(13) 0.0166(12) 0.0254(16) 0.0043(10) 0.0011(11) 0.0058(11)
C(33) 0.0201(12) 0.0173(12) 0.0208(15) 0.0004(10) -0.0006(10) -0.0006(11)
C(34) 0.0217(12) 0.0170(12) 0.0223(15) 0.0004(10) -0.0043(11) 0.0025(11)
C(35) 0.0215(12) 0.0171(12) 0.0198(15) -0.0029(10) -0.0022(11) -0.0012(11)
C(36) 0.0179(11) 0.0182(13) 0.0212(15) -0.0023(9) 0.0017(10) -0.0042(11)
C(37) 0.0186(11) 0.0138(11) 0.0226(15) -0.0015(9) -0.0013(10) -0.0026(11)
C(38) 0.0230(12) 0.0158(12) 0.0197(15) -0.0022(10) -0.0020(11) -0.0016(11)
C(39) 0.0194(12) 0.0247(14) 0.0207(15) -0.0012(10) 0.0003(11) 0.0019(11)
C(40) 0.0278(13) 0.0344(16) 0.0227(16) -0.0042(11) 0.0051(12) 0.0003(13)
C(41) 0.0254(13) 0.0457(18) 0.0300(18) -0.0061(12) 0.0009(12) 0.0126(14)
C(42) 0.0430(16) 0.0264(15) 0.0251(17) -0.0046(12) -0.0030(13) 0.0084(13)
C(43) 0.0190(11) 0.0199(13) 0.0243(15) -0.0000(10) -0.0016(10) 0.0025(11)
C(44) 0.0200(12) 0.0308(15) 0.0403(18) 0.0038(11) -0.0001(12) 0.0075(14)
C(45) 0.0283(13) 0.0264(15) 0.0328(17) 0.0002(11) -0.0073(12) 0.0023(13)
C(46) 0.0237(13) 0.0230(13) 0.0340(18) 0.0044(11) 0.0006(12) 0.0028(12)
C(47) 0.0245(12) 0.0300(14) 0.0210(15) 0.0047(11) -0.0037(11) 0.0017(13)
C(48) 0.0251(13) 0.0343(16) 0.0305(18) -0.0039(11) -0.0031(12) -0.0003(13)
C(49) 0.0227(13) 0.0270(14) 0.0251(16) -0.0039(11) 0.0040(11) 0.0001(12)
C(50) 0.0420(16) 0.0277(15) 0.0289(18) -0.0086(12) 0.0013(13) -0.0042(13)
C(51) 0.065(2) 0.0220(15) 0.033(2) -0.0014(14) 0.0081(16) -0.0054(13)
C(52) 0.0476(17) 0.0243(14) 0.0328(19) 0.0084(13) 0.0068(14) 0.0047(13)
C(53) 0.0290(14) 0.0255(14) 0.0278(17) 0.0039(11) 0.0003(12) 0.0037(12)
C(54) 0.0197(12) 0.0291(15) 0.0335(18) 0.0091(11) 0.0047(11) 0.0097(13)
C(55) 0.0266(13) 0.0283(15) 0.0363(18) 0.0100(11) 0.0070(12) 0.0020(13)
C(56) 0.0285(14) 0.0336(15) 0.0248(17) 0.0051(12) 0.0035(12) 0.0006(13)
C(57) 0.0379(16) 0.052(2) 0.041(2) 0.0139(14) 0.0184(15) 0.0085(16)
C(58) 0.0414(18) 0.067(2) 0.058(2) 0.0110(17) 0.0283(17) 0.021(2)
C(59) 0.0420(17) 0.048(2) 0.043(2) 0.0003(15) 0.0121(15) 0.0198(16)
C(60) 0.0286(14) 0.0336(16) 0.0272(17) 0.0008(12) 0.0010(12) 0.0081(13)
C(61) 0.0259(14) 0.0366(17) 0.0206(16) -0.0056(12) 0.0024(12) 0.0010(13)
C(62) 0.057(2) 0.060(2) 0.036(2) -0.0140(17) -0.0138(17) 0.0036(18)

loop_
_atom_type_symbol
_atom_type_description
_atom_type_scat_dispersion_real
_atom_type_scat_dispersion_imag
_atom_type_scat_source
C C 0.003 0.002
;
International Tables for Crystallography
(1992, Vol. C, Tables 4.2.6.8 and 6.1.1.4)
;
H H 0.000 0.000
;
International Tables for Crystallography
(1992, Vol. C, Table 6.1.1.4)
;
N N 0.006 0.003
;
International Tables for Crystallography
(1992, Vol. C, Tables 4.2.6.8 and 6.1.1.4)
;
Ni Ni 0.339 1.112
;
International Tables for Crystallography
(1992, Vol. C, Tables 4.2.6.8 and 6.1.1.4)
;
O O 0.011 0.006
;
International Tables for Crystallography
(1992, Vol. C, Tables 4.2.6.8 and 6.1.1.4)
;

loop_
_geom_angle_atom_site_label_1
_geom_angle_atom_site_label_2
_geom_angle_atom_site_label_3
_geom_angle
_geom_angle_publ_flag
_geom_angle_site_symmetry_1
_geom_angle_site_symmetry_2
_geom_angle_site_symmetry_3
O(1) Ni(1) O(2) 84.63(7) ? . . .
O(1) Ni(1) O(3) 83.56(6) ? . . .
O(1) Ni(1) N(1) 93.73(7) ? . . .
O(1) Ni(1) N(2) 93.20(7) ? . . .
O(1) Ni(1) N(3) 172.23(7) ? . . .
O(2) Ni(1) O(3) 61.39(6) ? . . .
O(2) Ni(1) N(1) 169.70(7) ? . . .
O(2) Ni(1) N(2) 96.30(7) ? . . .
O(2) Ni(1) N(3) 89.50(7) ? . . .
O(3) Ni(1) N(1) 108.34(7) ? . . .
O(3) Ni(1) N(2) 157.63(7) ? . . .
O(3) Ni(1) N(3) 89.17(7) ? . . .
N(1) Ni(1) N(2) 93.93(7) ? . . .
N(1) Ni(1) N(3) 91.14(7) ? . . .
N(2) Ni(1) N(3) 92.50(7) ? . . .
O(4) Ni(2) O(5) 85.10(6) ? . . .
O(4) Ni(2) O(6) 87.68(6) ? . . .
O(4) Ni(2) N(4) 93.70(7) ? . . .
O(4) Ni(2) N(5) 87.79(7) ? . . .
O(4) Ni(2) N(6) 174.82(7) ? . . .
O(5) Ni(2) O(6) 61.76(6) ? . . .
O(5) Ni(2) N(4) 164.41(7) ? . . .
O(5) Ni(2) N(5) 99.66(7) ? . . .
O(5) Ni(2) N(6) 89.74(7) ? . . .
O(6) Ni(2) N(4) 102.69(7) ? . . .
O(6) Ni(2) N(5) 161.19(7) ? . . .
O(6) Ni(2) N(6) 90.25(7) ? . . .
N(4) Ni(2) N(5) 95.81(8) ? . . .
N(4) Ni(2) N(6) 91.39(7) ? . . .
N(5) Ni(2) N(6) 92.68(8) ? . . .
Ni(1) O(1) C(7) 129.03(14) ? . . .
Ni(1) O(2) C(30) 89.83(15) ? . . .
Ni(1) O(3) C(30) 86.66(14) ? . . .
Ni(2) O(4) C(38) 129.24(14) ? . . .
Ni(2) O(5) C(61) 88.85(15) ? . . .
Ni(2) O(6) C(61) 87.49(15) ? . . .
Ni(1) N(1) C(1) 105.49(13) ? . . .
Ni(1) N(1) C(16) 112.95(14) ? . . .
Ni(1) N(1) C(23) 113.69(15) ? . . .
C(1) N(1) C(16) 108.65(19) ? . . .
C(1) N(1) C(23) 107.66(17) ? . . .
C(16) N(1) C(23) 108.15(17) ? . . .
Ni(1) N(2) C(18) 126.14(17) ? . . .
Ni(1) N(2) C(22) 115.72(16) ? . . .
C(18) N(2) C(22) 118.1(2) ? . . .
Ni(1) N(3) C(25) 120.62(15) ? . . .
Ni(1) N(3) C(29) 121.47(15) ? . . .
C(25) N(3) C(29) 117.9(2) ? . . .
Ni(2) N(4) C(32) 103.10(13) ? . . .
Ni(2) N(4) C(47) 112.42(15) ? . . .
Ni(2) N(4) C(54) 115.04(16) ? . . .
C(32) N(4) C(47) 110.29(19) ? . . .
C(32) N(4) C(54) 107.07(18) ? . . .
C(47) N(4) C(54) 108.64(17) ? . . .
Ni(2) N(5) C(49) 126.19(16) ? . . .
Ni(2) N(5) C(53) 115.09(16) ? . . .
C(49) N(5) C(53) 118.6(2) ? . . .
Ni(2) N(6) C(56) 121.78(17) ? . . .
Ni(2) N(6) C(60) 119.51(16) ? . . .
C(56) N(6) C(60) 118.6(2) ? . . .
N(1) C(1) C(2) 115.87(18) ? . . .
C(1) C(2) C(3) 119.7(2) ? . . .
C(1) C(2) C(7) 118.6(2) ? . . .
C(3) C(2) C(7) 121.4(2) ? . . .
C(2) C(3) C(4) 122.0(2) ? . . .
C(3) C(4) C(5) 115.8(2) ? . . .
C(3) C(4) C(8) 124.1(2) ? . . .
C(5) C(4) C(8) 120.1(2) ? . . .
C(4) C(5) C(6) 124.9(2) ? . . .
C(5) C(6) C(7) 118.2(2) ? . . .
C(5) C(6) C(12) 122.0(2) ? . . .
C(7) C(6) C(12) 119.8(2) ? . . .
O(1) C(7) C(2) 121.4(2) ? . . .
O(1) C(7) C(6) 121.6(2) ? . . .
C(2) C(7) C(6) 117.0(2) ? . . .
C(4) C(8) C(9) 109.7(2) ? . . .
C(4) C(8) C(10) 112.2(2) ? . . .
C(4) C(8) C(11) 110.5(2) ? . . .
C(9) C(8) C(10) 107.9(2) ? . . .
C(9) C(8) C(11) 108.6(2) ? . . .
C(10) C(8) C(11) 107.9(2) ? . . .
C(6) C(12) C(13) 111.9(2) ? . . .
C(6) C(12) C(14) 109.6(2) ? . . .
C(6) C(12) C(15) 110.5(2) ? . . .
C(13) C(12) C(14) 107.0(2) ? . . .
C(13) C(12) C(15) 108.1(2) ? . . .
C(14) C(12) C(15) 109.6(2) ? . . .
N(1) C(16) C(17) 113.8(2) ? . . .
C(16) C(17) C(18) 112.9(2) ? . . .
N(2) C(18) C(17) 117.2(2) ? . . .
N(2) C(18) C(19) 120.9(2) ? . . .
C(17) C(18) C(19) 122.0(2) ? . . .
C(18) C(19) C(20) 120.5(2) ? . . .
C(19) C(20) C(21) 118.5(2) ? . . .
C(20) C(21) C(22) 118.5(2) ? . . .
N(2) C(22) C(21) 123.4(2) ? . . .
N(1) C(23) C(24) 115.0(2) ? . . .
C(23) C(24) C(25) 111.1(2) ? . . .
N(3) C(25) C(24) 116.0(2) ? . . .
N(3) C(25) C(26) 121.8(2) ? . . .
C(24) C(25) C(26) 122.1(2) ? . . .
C(25) C(26) C(27) 119.1(2) ? . . .
C(26) C(27) C(28) 119.2(2) ? . . .
C(27) C(28) C(29) 118.8(2) ? . . .
N(3) C(29) C(28) 123.1(2) ? . . .
O(2) C(30) O(3) 121.2(2) ? . . .
O(2) C(30) C(31) 118.8(2) ? . . .
O(3) C(30) C(31) 120.0(2) ? . . .
N(4) C(32) C(33) 116.47(19) ? . . .
C(32) C(33) C(34) 118.5(2) ? . . .
C(32) C(33) C(38) 120.6(2) ? . . .
C(34) C(33) C(38) 120.7(2) ? . . .
C(33) C(34) C(35) 123.6(2) ? . . .
C(34) C(35) C(36) 115.6(2) ? . . .
C(34) C(35) C(39) 120.7(2) ? . . .
C(36) C(35) C(39) 123.5(2) ? . . .
C(35) C(36) C(37) 123.8(2) ? . . .
C(36) C(37) C(38) 118.8(2) ? . . .
C(36) C(37) C(43) 121.7(2) ? . . .
C(38) C(37) C(43) 119.5(2) ? . . .
O(4) C(38) C(33) 121.2(2) ? . . .
O(4) C(38) C(37) 121.6(2) ? . . .
C(33) C(38) C(37) 117.3(2) ? . . .
C(35) C(39) C(40) 109.4(2) ? . . .
C(35) C(39) C(41) 111.9(2) ? . . .
C(35) C(39) C(42) 111.2(2) ? . . .
C(40) C(39) C(41) 108.6(2) ? . . .
C(40) C(39) C(42) 108.2(2) ? . . .
C(41) C(39) C(42) 107.6(2) ? . . .
C(37) C(43) C(44) 112.6(2) ? . . .
C(37) C(43) C(45) 110.50(19) ? . . .
C(37) C(43) C(46) 109.82(18) ? . . .
C(44) C(43) C(45) 107.25(19) ? . . .
C(44) C(43) C(46) 107.7(2) ? . . .
C(45) C(43) C(46) 108.8(2) ? . . .
N(4) C(47) C(48) 113.9(2) ? . . .
C(47) C(48) C(49) 114.0(2) ? . . .
N(5) C(49) C(48) 117.4(2) ? . . .
N(5) C(49) C(50) 121.1(2) ? . . .
C(48) C(49) C(50) 121.6(2) ? . . .
C(49) C(50) C(51) 119.6(2) ? . . .
C(50) C(51) C(52) 119.8(2) ? . . .
C(51) C(52) C(53) 118.2(2) ? . . .
N(5) C(53) C(52) 122.7(2) ? . . .
N(4) C(54) C(55) 114.3(2) ? . . .
C(54) C(55) C(56) 111.3(2) ? . . .
N(6) C(56) C(55) 116.1(2) ? . . .
N(6) C(56) C(57) 121.2(2) ? . . .
C(55) C(56) C(57) 122.5(2) ? . . .
C(56) C(57) C(58) 119.6(2) ? . . .
C(57) C(58) C(59) 119.4(3) ? . . .
C(58) C(59) C(60) 118.3(3) ? . . .
N(6) C(60) C(59) 122.9(2) ? . . .
O(5) C(61) O(6) 121.2(2) ? . . .
O(5) C(61) C(62) 119.1(2) ? . . .
O(6) C(61) C(62) 119.7(2) ? . . .
N(1) C(1) H(11) 107.9 ? . . .
N(1) C(1) H(12) 107.8 ? . . .
C(2) C(1) H(11) 107.9 ? . . .
C(2) C(1) H(12) 107.8 ? . . .
H(11) C(1) H(12) 109.5 ? . . .
C(2) C(3) H(3) 119.1 ? . . .
C(4) C(3) H(3) 118.9 ? . . .
C(4) C(5) H(5) 117.5 ? . . .
C(6) C(5) H(5) 117.6 ? . . .
C(8) C(9) H(91) 109.3 ? . . .
C(8) C(9) H(92) 109.7 ? . . .
C(8) C(9) H(93) 109.4 ? . . .
H(91) C(9) H(92) 109.5 ? . . .
H(91) C(9) H(93) 109.5 ? . . .
H(92) C(9) H(93) 109.5 ? . . .
C(8) C(10) H(101) 109.6 ? . . .
C(8) C(10) H(102) 109.2 ? . . .
C(8) C(10) H(103) 109.6 ? . . .
H(101) C(10) H(102) 109.5 ? . . .
H(101) C(10) H(103) 109.5 ? . . .
H(102) C(10) H(103) 109.5 ? . . .
C(8) C(11) H(111) 109.3 ? . . .
C(8) C(11) H(112) 109.9 ? . . .
C(8) C(11) H(113) 109.3 ? . . .
H(111) C(11) H(112) 109.5 ? . . .
H(111) C(11) H(113) 109.5 ? . . .
H(112) C(11) H(113) 109.5 ? . . .
C(12) C(13) H(131) 109.5 ? . . .
C(12) C(13) H(132) 109.6 ? . . .
C(12) C(13) H(133) 109.3 ? . . .
H(131) C(13) H(132) 109.5 ? . . .
H(131) C(13) H(133) 109.5 ? . . .
H(132) C(13) H(133) 109.5 ? . . .
C(12) C(14) H(141) 109.9 ? . . .
C(12) C(14) H(142) 109.6 ? . . .
C(12) C(14) H(143) 108.9 ? . . .
H(141) C(14) H(142) 109.5 ? . . .
H(141) C(14) H(143) 109.5 ? . . .
H(142) C(14) H(143) 109.5 ? . . .
C(12) C(15) H(151) 109.4 ? . . .
C(12) C(15) H(152) 109.7 ? . . .
C(12) C(15) H(153) 109.3 ? . . .
H(151) C(15) H(152) 109.5 ? . . .
H(151) C(15) H(153) 109.5 ? . . .
H(152) C(15) H(153) 109.5 ? . . .
N(1) C(16) H(161) 108.5 ? . . .
N(1) C(16) H(162) 108.4 ? . . .
C(17) C(16) H(161) 108.1 ? . . .
C(17) C(16) H(162) 108.5 ? . . .
H(161) C(16) H(162) 109.5 ? . . .
C(16) C(17) H(171) 108.6 ? . . .
C(16) C(17) H(172) 108.5 ? . . .
C(18) C(17) H(171) 108.8 ? . . .
C(18) C(17) H(172) 108.6 ? . . .
H(171) C(17) H(172) 109.5 ? . . .
C(18) C(19) H(19) 119.6 ? . . .
C(20) C(19) H(19) 119.8 ? . . .
C(19) C(20) H(20) 120.6 ? . . .
C(21) C(20) H(20) 120.8 ? . . .
C(20) C(21) H(21) 120.6 ? . . .
C(22) C(21) H(21) 120.8 ? . . .
N(2) C(22) H(22) 118.4 ? . . .
C(21) C(22) H(22) 118.3 ? . . .
N(1) C(23) H(231) 107.9 ? . . .
N(1) C(23) H(232) 108.3 ? . . .
C(24) C(23) H(231) 108.2 ? . . .
C(24) C(23) H(232) 108.0 ? . . .
H(231) C(23) H(232) 109.5 ? . . .
C(23) C(24) H(241) 109.1 ? . . .
C(23) C(24) H(242) 109.1 ? . . .
C(25) C(24) H(241) 109.0 ? . . .
C(25) C(24) H(242) 109.1 ? . . .
H(241) C(24) H(242) 109.5 ? . . .
C(25) C(26) H(26) 120.3 ? . . .
C(27) C(26) H(26) 120.5 ? . . .
C(26) C(27) H(27) 120.4 ? . . .
C(28) C(27) H(27) 120.4 ? . . .
C(27) C(28) H(28) 120.7 ? . . .
C(29) C(28) H(28) 120.5 ? . . .
N(3) C(29) H(29) 118.4 ? . . .
C(28) C(29) H(29) 118.5 ? . . .
C(30) C(31) H(311) 109.4 ? . . .
C(30) C(31) H(312) 109.5 ? . . .
C(30) C(31) H(313) 109.5 ? . . .
H(311) C(31) H(312) 109.5 ? . . .
H(311) C(31) H(313) 109.5 ? . . .
H(312) C(31) H(313) 109.5 ? . . .
N(4) C(32) H(321) 107.5 ? . . .
N(4) C(32) H(322) 107.8 ? . . .
C(33) C(32) H(321) 107.8 ? . . .
C(33) C(32) H(322) 107.7 ? . . .
H(321) C(32) H(322) 109.5 ? . . .
C(33) C(34) H(34) 118.3 ? . . .
C(35) C(34) H(34) 118.1 ? . . .
C(35) C(36) H(36) 118.0 ? . . .
C(37) C(36) H(36) 118.1 ? . . .
C(39) C(40) H(401) 109.6 ? . . .
C(39) C(40) H(402) 109.5 ? . . .
C(39) C(40) H(403) 109.3 ? . . .
H(401) C(40) H(402) 109.5 ? . . .
H(401) C(40) H(403) 109.5 ? . . .
H(402) C(40) H(403) 109.5 ? . . .
C(39) C(41) H(411) 109.6 ? . . .
C(39) C(41) H(412) 109.4 ? . . .
C(39) C(41) H(413) 109.4 ? . . .
H(411) C(41) H(412) 109.5 ? . . .
H(411) C(41) H(413) 109.5 ? . . .
H(412) C(41) H(413) 109.5 ? . . .
C(39) C(42) H(421) 109.3 ? . . .
C(39) C(42) H(422) 109.5 ? . . .
C(39) C(42) H(423) 109.7 ? . . .
H(421) C(42) H(422) 109.5 ? . . .
H(421) C(42) H(423) 109.5 ? . . .
H(422) C(42) H(423) 109.5 ? . . .
C(43) C(44) H(441) 109.3 ? . . .
C(43) C(44) H(442) 109.6 ? . . .
C(43) C(44) H(443) 109.5 ? . . .
H(441) C(44) H(442) 109.5 ? . . .
H(441) C(44) H(443) 109.5 ? . . .
H(442) C(44) H(443) 109.5 ? . . .
C(43) C(45) H(451) 109.8 ? . . .
C(43) C(45) H(452) 109.0 ? . . .
C(43) C(45) H(453) 109.6 ? . . .
H(451) C(45) H(452) 109.5 ? . . .
H(451) C(45) H(453) 109.5 ? . . .
H(452) C(45) H(453) 109.5 ? . . .
C(43) C(46) H(461) 109.0 ? . . .
C(43) C(46) H(462) 109.3 ? . . .
C(43) C(46) H(463) 110.1 ? . . .
H(461) C(46) H(462) 109.5 ? . . .
H(461) C(46) H(463) 109.5 ? . . .
H(462) C(46) H(463) 109.5 ? . . .
N(4) C(47) H(471) 108.3 ? . . .
N(4) C(47) H(472) 108.5 ? . . .
C(48) C(47) H(471) 108.4 ? . . .
C(48) C(47) H(472) 108.2 ? . . .
H(471) C(47) H(472) 109.5 ? . . .
C(47) C(48) H(481) 108.1 ? . . .
C(47) C(48) H(482) 108.7 ? . . .
C(49) C(48) H(481) 108.2 ? . . .
C(49) C(48) H(482) 108.3 ? . . .
H(481) C(48) H(482) 109.5 ? . . .
C(49) C(50) H(50) 120.2 ? . . .
C(51) C(50) H(50) 120.2 ? . . .
C(50) C(51) H(51) 120.2 ? . . .
C(52) C(51) H(51) 120.0 ? . . .
C(51) C(52) H(52) 120.9 ? . . .
C(53) C(52) H(52) 120.9 ? . . .
N(5) C(53) H(53) 118.6 ? . . .
C(52) C(53) H(53) 118.6 ? . . .
N(4) C(54) H(541) 108.4 ? . . .
N(4) C(54) H(542) 108.1 ? . . .
C(55) C(54) H(541) 108.5 ? . . .
C(55) C(54) H(542) 108.0 ? . . .
H(541) C(54) H(542) 109.5 ? . . .
C(54) C(55) H(551) 108.6 ? . . .
C(54) C(55) H(552) 109.3 ? . . .
C(56) C(55) H(551) 109.0 ? . . .
C(56) C(55) H(552) 109.0 ? . . .
H(551) C(55) H(552) 109.5 ? . . .
C(56) C(57) H(57) 120.3 ? . . .
C(58) C(57) H(57) 120.1 ? . . .
C(57) C(58) H(58) 120.4 ? . . .
C(59) C(58) H(58) 120.2 ? . . .
C(58) C(59) H(59) 120.7 ? . . .
C(60) C(59) H(59) 121.0 ? . . .
N(6) C(60) H(60) 118.6 ? . . .
C(59) C(60) H(60) 118.4 ? . . .
C(61) C(62) H(621) 109.3 ? . . .
C(61) C(62) H(622) 109.5 ? . . .
C(61) C(62) H(623) 109.6 ? . . .
H(621) C(62) H(622) 109.5 ? . . .
H(621) C(62) H(623) 109.5 ? . . .
H(622) C(62) H(623) 109.5 ? . . .

loop_
_geom_bond_atom_site_label_1
_geom_bond_atom_site_label_2
_geom_bond_distance
_geom_bond_publ_flag
_geom_bond_site_symmetry_1
_geom_bond_site_symmetry_2
Ni(1) O(1) 1.9874(16) ? . .
Ni(1) O(2) 2.1086(18) ? . .
Ni(1) O(3) 2.1829(18) ? . .
Ni(1) N(1) 2.134(2) ? . .
Ni(1) N(2) 2.069(2) ? . .
Ni(1) N(3) 2.0749(19) ? . .
Ni(2) O(4) 1.9956(15) ? . .
Ni(2) O(5) 2.1202(18) ? . .
Ni(2) O(6) 2.1619(17) ? . .
Ni(2) N(4) 2.087(2) ? . .
Ni(2) N(5) 2.0747(19) ? . .
Ni(2) N(6) 2.087(2) ? . .
O(1) C(7) 1.299(3) ? . .
O(2) C(30) 1.261(3) ? . .
O(3) C(30) 1.255(3) ? . .
O(4) C(38) 1.305(3) ? . .
O(5) C(61) 1.271(3) ? . .
O(6) C(61) 1.252(3) ? . .
N(1) C(1) 1.504(2) ? . .
N(1) C(16) 1.475(3) ? . .
N(1) C(23) 1.502(3) ? . .
N(2) C(18) 1.345(3) ? . .
N(2) C(22) 1.342(3) ? . .
N(3) C(25) 1.354(3) ? . .
N(3) C(29) 1.348(3) ? . .
N(4) C(32) 1.503(3) ? . .
N(4) C(47) 1.474(3) ? . .
N(4) C(54) 1.508(3) ? . .
N(5) C(49) 1.343(3) ? . .
N(5) C(53) 1.346(3) ? . .
N(6) C(56) 1.350(3) ? . .
N(6) C(60) 1.341(3) ? . .
C(1) C(2) 1.514(3) ? . .
C(2) C(3) 1.384(3) ? . .
C(2) C(7) 1.415(3) ? . .
C(3) C(4) 1.394(3) ? . .
C(4) C(5) 1.399(3) ? . .
C(4) C(8) 1.531(3) ? . .
C(5) C(6) 1.378(3) ? . .
C(6) C(7) 1.438(3) ? . .
C(6) C(12) 1.538(3) ? . .
C(8) C(9) 1.528(4) ? . .
C(8) C(10) 1.530(3) ? . .
C(8) C(11) 1.537(3) ? . .
C(12) C(13) 1.527(3) ? . .
C(12) C(14) 1.532(4) ? . .
C(12) C(15) 1.532(3) ? . .
C(16) C(17) 1.525(3) ? . .
C(17) C(18) 1.506(3) ? . .
C(18) C(19) 1.386(3) ? . .
C(19) C(20) 1.366(4) ? . .
C(20) C(21) 1.381(4) ? . .
C(21) C(22) 1.370(3) ? . .
C(23) C(24) 1.520(4) ? . .
C(24) C(25) 1.508(3) ? . .
C(25) C(26) 1.379(3) ? . .
C(26) C(27) 1.388(3) ? . .
C(27) C(28) 1.373(3) ? . .
C(28) C(29) 1.369(3) ? . .
C(30) C(31) 1.505(4) ? . .
C(32) C(33) 1.504(3) ? . .
C(33) C(34) 1.383(3) ? . .
C(33) C(38) 1.421(3) ? . .
C(34) C(35) 1.383(3) ? . .
C(35) C(36) 1.408(3) ? . .
C(35) C(39) 1.537(3) ? . .
C(36) C(37) 1.399(3) ? . .
C(37) C(38) 1.432(3) ? . .
C(37) C(43) 1.542(3) ? . .
C(39) C(40) 1.526(3) ? . .
C(39) C(41) 1.524(3) ? . .
C(39) C(42) 1.539(3) ? . .
C(43) C(44) 1.534(3) ? . .
C(43) C(45) 1.536(3) ? . .
C(43) C(46) 1.541(3) ? . .
C(47) C(48) 1.530(3) ? . .
C(48) C(49) 1.504(3) ? . .
C(49) C(50) 1.387(3) ? . .
C(50) C(51) 1.365(4) ? . .
C(51) C(52) 1.375(4) ? . .
C(52) C(53) 1.376(3) ? . .
C(54) C(55) 1.513(4) ? . .
C(55) C(56) 1.503(3) ? . .
C(56) C(57) 1.381(4) ? . .
C(57) C(58) 1.376(4) ? . .
C(58) C(59) 1.382(4) ? . .
C(59) C(60) 1.376(4) ? . .
C(61) C(62) 1.503(4) ? . .
C(1) H(11) 0.950 ? . .
C(1) H(12) 0.950 ? . .
C(3) H(3) 0.950 ? . .
C(5) H(5) 0.950 ? . .
C(9) H(91) 0.950 ? . .
C(9) H(92) 0.950 ? . .
C(9) H(93) 0.950 ? . .
C(10) H(101) 0.950 ? . .
C(10) H(102) 0.950 ? . .
C(10) H(103) 0.950 ? . .
C(11) H(111) 0.950 ? . .
C(11) H(112) 0.950 ? . .
C(11) H(113) 0.950 ? . .
C(13) H(131) 0.950 ? . .
C(13) H(132) 0.950 ? . .
C(13) H(133) 0.950 ? . .
C(14) H(141) 0.950 ? . .
C(14) H(142) 0.950 ? . .
C(14) H(143) 0.950 ? . .
C(15) H(151) 0.950 ? . .
C(15) H(152) 0.950 ? . .
C(15) H(153) 0.950 ? . .
C(16) H(161) 0.950 ? . .
C(16) H(162) 0.950 ? . .
C(17) H(171) 0.950 ? . .
C(17) H(172) 0.950 ? . .
C(19) H(19) 0.950 ? . .
C(20) H(20) 0.950 ? . .
C(21) H(21) 0.950 ? . .
C(22) H(22) 0.950 ? . .
C(23) H(231) 0.950 ? . .
C(23) H(232) 0.950 ? . .
C(24) H(241) 0.950 ? . .
C(24) H(242) 0.950 ? . .
C(26) H(26) 0.950 ? . .
C(27) H(27) 0.950 ? . .
C(28) H(28) 0.950 ? . .
C(29) H(29) 0.950 ? . .
C(31) H(311) 0.950 ? . .
C(31) H(312) 0.950 ? . .
C(31) H(313) 0.950 ? . .
C(32) H(321) 0.950 ? . .
C(32) H(322) 0.950 ? . .
C(34) H(34) 0.950 ? . .
C(36) H(36) 0.950 ? . .
C(40) H(401) 0.950 ? . .
C(40) H(402) 0.950 ? . .
C(40) H(403) 0.950 ? . .
C(41) H(411) 0.950 ? . .
C(41) H(412) 0.950 ? . .
C(41) H(413) 0.950 ? . .
C(42) H(421) 0.950 ? . .
C(42) H(422) 0.950 ? . .
C(42) H(423) 0.950 ? . .
C(44) H(441) 0.950 ? . .
C(44) H(442) 0.950 ? . .
C(44) H(443) 0.950 ? . .
C(45) H(451) 0.950 ? . .
C(45) H(452) 0.950 ? . .
C(45) H(453) 0.950 ? . .
C(46) H(461) 0.950 ? . .
C(46) H(462) 0.950 ? . .
C(46) H(463) 0.950 ? . .
C(47) H(471) 0.950 ? . .
C(47) H(472) 0.950 ? . .
C(48) H(481) 0.950 ? . .
C(48) H(482) 0.950 ? . .
C(50) H(50) 0.950 ? . .
C(51) H(51) 0.950 ? . .
C(52) H(52) 0.950 ? . .
C(53) H(53) 0.950 ? . .
C(54) H(541) 0.950 ? . .
C(54) H(542) 0.950 ? . .
C(55) H(551) 0.950 ? . .
C(55) H(552) 0.950 ? . .
C(57) H(57) 0.950 ? . .
C(58) H(58) 0.950 ? . .
C(59) H(59) 0.950 ? . .
C(60) H(60) 0.950 ? . .
C(62) H(621) 0.950 ? . .
C(62) H(622) 0.950 ? . .
C(62) H(623) 0.950 ? . .

loop_
_geom_contact_atom_site_label_1
_geom_contact_atom_site_label_2
_geom_contact_distance
_geom_contact_publ_flag
_geom_contact_site_symmetry_1
_geom_contact_site_symmetry_2
O(2) C(28) 3.191(3) ? . 65503
O(2) C(29) 3.252(3) ? . 65503
O(3) C(26) 3.198(3) ? . 44504
O(5) C(53) 3.535(3) ? . 65603
O(5) C(60) 3.276(3) ? . 65603
C(2) C(23) 3.436(3) ? . 44504
C(7) C(23) 3.579(3) ? . 44504
C(16) C(51) 3.575(4) ? . .
C(23) C(2) 3.436(3) ? . 54504
C(23) C(7) 3.579(3) ? . 54504
C(26) O(3) 3.198(3) ? . 54504
C(28) O(2) 3.191(3) ? . 65503
C(29) O(2) 3.252(3) ? . 65503
C(51) C(16) 3.575(4) ? . .
C(53) O(5) 3.535(3) ? . 65603
C(60) O(5) 3.276(3) ? . 65603
O(1) H(241) 3.502 ? . 44504
O(2) H(28) 2.559 ? . 65503
O(2) H(29) 2.654 ? . 65503
O(3) H(26) 2.282 ? . 44504
O(3) H(241) 3.236 ? . 44504
O(3) H(402) 2.874 ? . 65503
O(3) H(403) 3.566 ? . 65503
O(5) H(53) 3.327 ? . 65603
O(5) H(59) 3.278 ? . 65603
O(5) H(60) 2.443 ? . 65603
O(6) H(57) 3.294 ? . 55504
O(6) H(552) 2.821 ? . 55504
C(1) H(231) 2.907 ? . 44504
C(2) H(50) 3.345 ? . .
C(2) H(231) 2.798 ? . 44504
C(2) H(232) 3.215 ? . 44504
C(3) H(50) 3.187 ? . .
C(3) H(51) 3.543 ? . .
C(3) H(112) 3.349 ? . 54504
C(3) H(162) 3.031 ? . 44504
C(3) H(231) 3.137 ? . 44504
C(3) H(232) 3.471 ? . 44504
C(4) H(50) 3.154 ? . .
C(4) H(162) 3.224 ? . 44504
C(4) H(232) 3.578 ? . 44504
C(5) H(50) 3.318 ? . .
C(5) H(232) 3.299 ? . 44504
C(6) H(50) 3.503 ? . .
C(6) H(232) 3.044 ? . 44504
C(7) H(50) 3.431 ? . .
C(7) H(231) 3.255 ? . 44504
C(7) H(232) 3.092 ? . 44504
C(9) H(50) 3.517 ? . .
C(9) H(58) 3.153 ? . 55603
C(9) H(623) 3.238 ? . 65603
C(10) H(51) 3.439 ? . 44504
C(10) H(52) 3.355 ? . 44504
C(10) H(112) 3.597 ? . 54504
C(10) H(113) 3.466 ? . 54504
C(11) H(3) 3.138 ? . 44504
C(11) H(51) 3.339 ? . 44504
C(11) H(102) 3.516 ? . 44504
C(11) H(103) 3.247 ? . 44504
C(11) H(162) 3.471 ? . 44504
C(13) H(461) 3.184 ? . 45501
C(13) H(19) 3.424 ? . 45501
C(13) H(313) 3.464 ? . 55503
C(13) H(441) 3.387 ? . 45501
C(14) H(232) 3.247 ? . 44504
C(14) H(241) 3.302 ? . 44504
C(15) H(421) 3.356 ? . 45504
C(15) H(423) 3.419 ? . 45504
C(16) H(50) 3.553 ? . .
C(16) H(51) 3.004 ? . .
C(16) H(112) 3.442 ? . 54504
C(17) H(132) 3.446 ? . 65501
C(19) H(461) 3.288 ? . .
C(19) H(463) 3.559 ? . .
C(19) H(131) 3.472 ? . 65501
C(20) H(403) 2.938 ? . .
C(20) H(472) 2.858 ? . .
C(21) H(401) 3.411 ? . .
C(21) H(403) 3.036 ? . .
C(21) H(472) 3.302 ? . .
C(22) H(28) 3.419 ? . 65503
C(23) H(11) 3.200 ? . 54504
C(23) H(142) 3.548 ? . 54504
C(24) H(11) 3.489 ? . 54504
C(24) H(141) 3.431 ? . 54504
C(24) H(142) 3.562 ? . 54504
C(25) H(11) 3.487 ? . 54504
C(26) H(11) 3.262 ? . 54504
C(26) H(242) 3.240 ? . 54504
C(26) H(402) 3.478 ? . 64502
C(26) H(411) 3.178 ? . 64502
C(27) H(142) 3.259 ? . 65501
C(27) H(242) 3.393 ? . 54504
C(27) H(402) 3.572 ? . 64502
C(27) H(411) 3.242 ? . 64502
C(27) H(421) 3.307 ? . 64502
C(28) H(22) 2.862 ? . 65503
C(28) H(142) 3.293 ? . 65501
C(28) H(143) 3.441 ? . 65501
C(28) H(313) 3.598 ? . 65503
C(29) H(22) 3.275 ? . 65503
C(30) H(26) 3.307 ? . 44504
C(30) H(28) 3.389 ? . 65503
C(30) H(29) 3.563 ? . 65503
C(30) H(402) 3.314 ? . 65503
C(30) H(403) 3.447 ? . 65503
C(31) H(28) 3.482 ? . 65503
C(31) H(131) 3.298 ? . 55503
C(31) H(143) 3.431 ? . 55503
C(31) H(152) 3.493 ? . 55503
C(31) H(402) 3.385 ? . 65503
C(31) H(403) 3.131 ? . 65503
C(31) H(413) 3.365 ? . 65503
C(32) H(442) 3.164 ? . 45504
C(32) H(452) 3.032 ? . 45504
C(33) H(20) 3.037 ? . .
C(33) H(442) 3.476 ? . 45504
C(33) H(541) 2.949 ? . 55504
C(34) H(20) 2.906 ? . .
C(34) H(412) 2.935 ? . 45504
C(34) H(442) 3.177 ? . 45504
C(34) H(541) 3.051 ? . 55504
C(35) H(20) 2.834 ? . .
C(35) H(321) 3.363 ? . 55504
C(35) H(471) 3.513 ? . 55504
C(35) H(541) 3.185 ? . 55504
C(36) H(20) 2.855 ? . .
C(36) H(34) 3.370 ? . 55504
C(36) H(321) 2.788 ? . 55504
C(36) H(541) 3.122 ? . 55504
C(37) H(20) 3.011 ? . .
C(37) H(321) 3.090 ? . 55504
C(37) H(541) 3.025 ? . 55504
C(38) H(20) 3.059 ? . .
C(38) H(541) 2.992 ? . 55504
C(40) H(20) 3.274 ? . .
C(40) H(21) 3.211 ? . .
C(40) H(312) 2.966 ? . 65503
C(40) H(411) 3.481 ? . 45504
C(40) H(412) 3.445 ? . 45504
C(41) H(21) 3.266 ? . 55504
C(41) H(34) 3.031 ? . 55504
C(41) H(312) 3.189 ? . 65503
C(41) H(401) 2.800 ? . 55504
C(41) H(422) 3.279 ? . 55504
C(42) H(27) 3.531 ? . 65502
C(42) H(152) 3.222 ? . 55504
C(42) H(153) 3.402 ? . 55504
C(42) H(413) 3.494 ? . 45504
C(42) H(471) 3.167 ? . 55504
C(43) H(321) 3.470 ? . 55504
C(44) H(34) 3.403 ? . 55504
C(44) H(133) 3.141 ? . 65501
C(44) H(321) 3.354 ? . 55504
C(44) H(422) 3.501 ? . 55504
C(44) H(481) 3.498 ? . 65501
C(44) H(542) 3.252 ? . 65501
C(45) H(59) 3.180 ? . 65603
C(45) H(321) 3.510 ? . 55504
C(45) H(322) 3.342 ? . 55504
C(45) H(551) 3.546 ? . 55504
C(46) H(19) 2.967 ? . .
C(46) H(59) 3.391 ? . 65603
C(46) H(133) 3.384 ? . 65501
C(47) H(20) 3.478 ? . .
C(47) H(423) 3.210 ? . 45504
C(48) H(443) 3.324 ? . 45501
C(49) H(92) 3.384 ? . .
C(50) H(92) 2.858 ? . .
C(50) H(161) 3.015 ? . .
C(51) H(92) 3.319 ? . .
C(51) H(102) 3.546 ? . 54504
C(51) H(112) 3.390 ? . 54504
C(51) H(161) 2.904 ? . .
C(51) H(162) 3.576 ? . .
C(51) H(171) 3.566 ? . .
C(51) H(621) 2.963 ? . 65603
C(52) H(101) 3.575 ? . 54504
C(52) H(102) 3.584 ? . 54504
C(52) H(621) 2.880 ? . 65603
C(53) H(60) 3.394 ? . 65603
C(54) H(442) 3.433 ? . 45501
C(54) H(452) 3.447 ? . 45504
C(55) H(452) 3.245 ? . 45504
C(55) H(622) 3.210 ? . 45504
C(56) H(622) 3.589 ? . 45504
C(57) H(451) 3.241 ? . 45501
C(57) H(622) 3.473 ? . 45504
C(58) H(462) 3.585 ? . 65603
C(58) H(91) 3.357 ? . 55603
C(59) H(462) 3.338 ? . 65603
C(59) H(53) 2.978 ? . 65603
C(59) H(453) 3.525 ? . 65603
C(60) H(53) 2.804 ? . 65603
C(61) H(60) 3.456 ? . 65603
C(61) H(552) 3.309 ? . 55504
C(62) H(91) 3.441 ? . 65603
C(62) H(92) 3.459 ? . 65603
C(62) H(103) 3.142 ? . 65603
C(62) H(552) 3.354 ? . 55504
H(461) C(13) 3.184 ? . 65501
H(461) C(19) 3.288 ? . .
H(461) H(5) 3.399 ? . 65501
H(461) H(19) 2.372 ? . .
H(461) H(131) 3.470 ? . 65501
H(461) H(132) 3.126 ? . 65501
H(461) H(133) 2.524 ? . 65501
H(462) C(58) 3.585 ? . 65603
H(462) C(59) 3.338 ? . 65603
H(462) H(58) 3.224 ? . 65603
H(462) H(59) 2.756 ? . 65603
H(462) H(93) 3.138 ? . 65501
H(3) C(11) 3.138 ? . 54504
H(3) H(51) 3.364 ? . .
H(3) H(111) 2.941 ? . 54504
H(3) H(112) 2.581 ? . 54504
H(3) H(113) 3.457 ? . 54504
H(3) H(162) 3.000 ? . 44504
H(3) H(171) 3.504 ? . 44504
H(3) H(231) 3.420 ? . 44504
H(463) C(19) 3.559 ? . .
H(463) H(19) 2.741 ? . .
H(463) H(59) 3.297 ? . 65603
H(5) H(461) 3.399 ? . 45501
H(11) C(23) 3.200 ? . 44504
H(11) C(24) 3.489 ? . 44504
H(11) C(25) 3.487 ? . 44504
H(11) C(26) 3.262 ? . 44504
H(11) H(26) 3.057 ? . 44504
H(11) H(172) 3.455 ? . 44504
H(11) H(231) 2.405 ? . 44504
H(11) H(232) 3.476 ? . 44504
H(11) H(241) 3.265 ? . 44504
H(12) H(111) 3.294 ? . 54504
H(12) H(112) 3.197 ? . 54504
H(12) H(172) 3.440 ? . 44504
H(12) H(231) 3.071 ? . 44504
H(19) C(13) 3.424 ? . 65501
H(19) C(46) 2.967 ? . .
H(19) H(461) 2.372 ? . .
H(19) H(463) 2.741 ? . .
H(19) H(131) 3.210 ? . 65501
H(19) H(132) 3.131 ? . 65501
H(19) H(133) 3.367 ? . 65501
H(20) C(33) 3.037 ? . .
H(20) C(34) 2.906 ? . .
H(20) C(35) 2.834 ? . .
H(20) C(36) 2.855 ? . .
H(20) C(37) 3.011 ? . .
H(20) C(38) 3.059 ? . .
H(20) C(40) 3.274 ? . .
H(20) C(47) 3.478 ? . .
H(20) H(34) 3.443 ? . .
H(20) H(36) 3.362 ? . .
H(20) H(401) 3.307 ? . .
H(20) H(403) 2.610 ? . .
H(20) H(472) 2.550 ? . .
H(21) C(40) 3.211 ? . .
H(21) C(41) 3.266 ? . 45504
H(21) H(401) 2.749 ? . .
H(21) H(403) 2.798 ? . .
H(21) H(411) 2.750 ? . 45504
H(21) H(412) 2.919 ? . 45504
H(21) H(423) 3.182 ? . 45504
H(21) H(472) 3.333 ? . .
H(22) C(28) 2.862 ? . 65503
H(22) C(29) 3.275 ? . 65503
H(22) H(28) 2.503 ? . 65503
H(22) H(29) 3.209 ? . 65503
H(26) O(3) 2.282 ? . 54504
H(26) C(30) 3.307 ? . 54504
H(26) H(11) 3.057 ? . 54504
H(26) H(242) 2.771 ? . 54504
H(26) H(312) 3.289 ? . 54504
H(26) H(402) 2.849 ? . 64502
H(26) H(411) 3.030 ? . 64502
H(27) C(42) 3.531 ? . 64502
H(27) H(142) 3.270 ? . 65501
H(27) H(241) 3.379 ? . 54504
H(27) H(242) 3.048 ? . 54504
H(27) H(402) 3.047 ? . 64502
H(27) H(411) 3.164 ? . 64502
H(27) H(421) 2.618 ? . 64502
H(28) O(2) 2.559 ? . 65503
H(28) C(22) 3.419 ? . 65503
H(28) C(30) 3.389 ? . 65503
H(28) C(31) 3.482 ? . 65503
H(28) H(22) 2.503 ? . 65503
H(28) H(142) 3.331 ? . 65501
H(28) H(143) 3.039 ? . 65501
H(28) H(151) 2.972 ? . 65503
H(28) H(311) 3.502 ? . 65503
H(28) H(313) 3.045 ? . 65503
H(29) O(2) 2.654 ? . 65503
H(29) C(30) 3.563 ? . 65503
H(29) H(22) 3.209 ? . 65503
H(29) H(29) 2.881 ? . 65503
H(29) H(313) 3.253 ? . 65503
H(34) C(36) 3.370 ? . 45504
H(34) C(41) 3.031 ? . 45504
H(34) C(44) 3.403 ? . 45504
H(34) H(20) 3.443 ? . .
H(34) H(36) 2.715 ? . 45504
H(34) H(411) 3.582 ? . 45504
H(34) H(412) 2.240 ? . 45504
H(34) H(413) 3.036 ? . 45504
H(34) H(441) 3.253 ? . 45504
H(34) H(442) 2.707 ? . 45504
H(34) H(541) 3.583 ? . 55504
H(36) H(20) 3.362 ? . .
H(36) H(34) 2.715 ? . 55504
H(36) H(321) 2.774 ? . 55504
H(36) H(422) 3.040 ? . 55504
H(50) C(2) 3.345 ? . .
H(50) C(3) 3.187 ? . .
H(50) C(4) 3.154 ? . .
H(50) C(5) 3.318 ? . .
H(50) C(6) 3.503 ? . .
H(50) C(7) 3.431 ? . .
H(50) C(9) 3.517 ? . .
H(50) C(16) 3.553 ? . .
H(50) H(92) 2.726 ? . .
H(50) H(161) 2.624 ? . .
H(51) C(3) 3.543 ? . .
H(51) C(10) 3.439 ? . 54504
H(51) C(11) 3.339 ? . 54504
H(51) C(16) 3.004 ? . .
H(51) H(3) 3.364 ? . .
H(51) H(92) 3.492 ? . .
H(51) H(101) 3.211 ? . 54504
H(51) H(102) 2.911 ? . 54504
H(51) H(103) 3.388 ? . .
H(51) H(112) 2.472 ? . 54504
H(51) H(113) 3.549 ? . 54504
H(51) H(161) 2.411 ? . .
H(51) H(162) 2.842 ? . .
H(51) H(171) 3.330 ? . .
H(51) H(621) 2.985 ? . 65603
H(52) C(10) 3.355 ? . 54504
H(52) H(101) 2.853 ? . 54504
H(52) H(102) 2.997 ? . 54504
H(52) H(621) 2.862 ? . 65603
H(53) O(5) 3.327 ? . 65603
H(53) C(59) 2.978 ? . 65603
H(53) C(60) 2.804 ? . 65603
H(53) H(59) 2.870 ? . 65603
H(53) H(60) 2.522 ? . 65603
H(57) O(6) 3.294 ? . 45504
H(57) H(91) 3.317 ? . 55603
H(57) H(451) 3.102 ? . 45501
H(57) H(452) 3.479 ? . 45501
H(57) H(622) 2.989 ? . 45504
H(58) C(9) 3.153 ? . 55603
H(58) H(462) 3.224 ? . 65603
H(58) H(91) 2.568 ? . 55603
H(58) H(93) 2.885 ? . 55603
H(58) H(113) 3.567 ? . 55603
H(59) O(5) 3.278 ? . 65603
H(59) C(45) 3.180 ? . 65603
H(59) C(46) 3.391 ? . 65603
H(59) H(462) 2.756 ? . 65603
H(59) H(463) 3.297 ? . 65603
H(59) H(53) 2.870 ? . 65603
H(59) H(451) 2.980 ? . 65603
H(59) H(453) 2.582 ? . 65603
H(59) H(623) 3.396 ? . 65603
H(60) O(5) 2.443 ? . 65603
H(60) C(53) 3.394 ? . 65603
H(60) C(61) 3.456 ? . 65603
H(60) H(53) 2.522 ? . 65603
H(60) H(60) 3.538 ? . 65603
H(60) H(623) 3.256 ? . 65603
H(91) C(58) 3.357 ? . 55603
H(91) C(62) 3.441 ? . 65603
H(91) H(57) 3.317 ? . 55603
H(91) H(58) 2.568 ? . 55603
H(91) H(621) 3.572 ? . 65603
H(91) H(622) 3.552 ? . 65603
H(91) H(623) 2.731 ? . 65603
H(92) C(49) 3.384 ? . .
H(92) C(50) 2.858 ? . .
H(92) C(51) 3.319 ? . .
H(92) C(62) 3.459 ? . 65603
H(92) H(50) 2.726 ? . .
H(92) H(51) 3.492 ? . .
H(92) H(621) 3.213 ? . 65603
H(92) H(623) 2.880 ? . 65603
H(93) H(462) 3.138 ? . 45501
H(93) H(58) 2.885 ? . 55603
H(101) C(52) 3.575 ? . 44504
H(101) H(51) 3.211 ? . 44504
H(101) H(52) 2.853 ? . 44504
H(101) H(621) 3.350 ? . 54602
H(101) H(622) 3.415 ? . 65603
H(102) C(11) 3.516 ? . 54504
H(102) C(51) 3.546 ? . 44504
H(102) C(52) 3.584 ? . 44504
H(102) H(51) 2.911 ? . 44504
H(102) H(52) 2.997 ? . 44504
H(102) H(111) 3.301 ? . 54504
H(102) H(112) 3.381 ? . 54504
H(102) H(113) 3.288 ? . 54504
H(102) H(162) 2.952 ? . 44504
H(102) H(171) 3.477 ? . 44504
H(103) C(11) 3.247 ? . 54504
H(103) C(62) 3.142 ? . 65603
H(103) H(51) 3.388 ? . .
H(103) H(111) 3.467 ? . 54504
H(103) H(112) 2.945 ? . 54504
H(103) H(113) 2.838 ? . 54504
H(103) H(621) 2.771 ? . 65603
H(103) H(622) 2.979 ? . 65603
H(103) H(623) 3.158 ? . 65603
H(111) H(3) 2.941 ? . 44504
H(111) H(12) 3.294 ? . 44504
H(111) H(102) 3.301 ? . 44504
H(111) H(103) 3.467 ? . 44504
H(112) C(3) 3.349 ? . 44504
H(112) C(10) 3.597 ? . 44504
H(112) C(16) 3.442 ? . 44504
H(112) C(51) 3.390 ? . 44504
H(112) H(3) 2.581 ? . 44504
H(112) H(12) 3.197 ? . 44504
H(112) H(51) 2.472 ? . 44504
H(112) H(102) 3.381 ? . 44504
H(112) H(103) 2.945 ? . 44504
H(112) H(161) 3.280 ? . 44504
H(112) H(162) 2.766 ? . 44504
H(113) C(10) 3.466 ? . 44504
H(113) H(3) 3.457 ? . 44504
H(113) H(51) 3.549 ? . 44504
H(113) H(58) 3.567 ? . 55603
H(113) H(102) 3.288 ? . 44504
H(113) H(103) 2.838 ? . 44504
H(113) H(621) 3.387 ? . 54602
H(131) C(19) 3.472 ? . 45501
H(131) C(31) 3.298 ? . 55503
H(131) H(461) 3.470 ? . 45501
H(131) H(19) 3.210 ? . 45501
H(131) H(311) 3.450 ? . 55503
H(131) H(312) 3.479 ? . 55503
H(131) H(313) 2.539 ? . 55503
H(131) H(441) 3.488 ? . 45501
H(132) C(17) 3.446 ? . 45501
H(132) H(461) 3.126 ? . 45501
H(132) H(19) 3.131 ? . 45501
H(132) H(171) 3.005 ? . 45501
H(132) H(172) 3.185 ? . 45501
H(133) C(44) 3.141 ? . 45501
H(133) C(46) 3.384 ? . 45501
H(133) H(461) 2.524 ? . 45501
H(133) H(19) 3.367 ? . 45501
H(133) H(441) 2.528 ? . 45501
H(133) H(443) 2.984 ? . 45501
H(141) C(24) 3.431 ? . 44504
H(141) H(232) 3.049 ? . 44504
H(141) H(241) 2.652 ? . 44504
H(142) C(23) 3.548 ? . 44504
H(142) C(24) 3.562 ? . 44504
H(142) C(27) 3.259 ? . 45501
H(142) C(28) 3.293 ? . 45501
H(142) H(27) 3.270 ? . 45501
H(142) H(28) 3.331 ? . 45501
H(142) H(232) 2.765 ? . 44504
H(142) H(241) 3.092 ? . 44504
H(142) H(242) 3.547 ? . 44504
H(143) C(28) 3.441 ? . 45501
H(143) C(31) 3.431 ? . 55503
H(143) H(28) 3.039 ? . 45501
H(143) H(311) 3.013 ? . 55503
H(143) H(313) 2.958 ? . 55503
H(151) H(28) 2.972 ? . 65503
H(151) H(421) 3.510 ? . 45504
H(152) C(31) 3.493 ? . 55503
H(152) C(42) 3.222 ? . 45504
H(152) H(311) 3.051 ? . 55503
H(152) H(312) 3.544 ? . 55503
H(152) H(313) 3.333 ? . 55503
H(152) H(421) 2.782 ? . 45504
H(152) H(422) 3.192 ? . 45504
H(152) H(423) 3.169 ? . 45504
H(153) C(42) 3.402 ? . 45504
H(153) H(421) 3.276 ? . 45504
H(153) H(422) 3.491 ? . 45504
H(153) H(423) 2.910 ? . 45504
H(153) H(441) 3.494 ? . 45501
H(153) H(482) 2.747 ? . .
H(161) C(50) 3.015 ? . .
H(161) C(51) 2.904 ? . .
H(161) H(50) 2.624 ? . .
H(161) H(51) 2.411 ? . .
H(161) H(112) 3.280 ? . 54504
H(162) C(3) 3.031 ? . 54504
H(162) C(4) 3.224 ? . 54504
H(162) C(11) 3.471 ? . 54504
H(162) C(51) 3.576 ? . .
H(162) H(3) 3.000 ? . 54504
H(162) H(51) 2.842 ? . .
H(162) H(102) 2.952 ? . 54504
H(162) H(112) 2.766 ? . 54504
H(171) C(51) 3.566 ? . .
H(171) H(3) 3.504 ? . 54504
H(171) H(51) 3.330 ? . .
H(171) H(102) 3.477 ? . 54504
H(171) H(132) 3.005 ? . 65501
H(172) H(11) 3.455 ? . 54504
H(172) H(12) 3.440 ? . 54504
H(172) H(132) 3.185 ? . 65501
H(231) C(1) 2.907 ? . 54504
H(231) C(2) 2.798 ? . 54504
H(231) C(3) 3.137 ? . 54504
H(231) C(7) 3.255 ? . 54504
H(231) H(3) 3.420 ? . 54504
H(231) H(11) 2.405 ? . 54504
H(231) H(12) 3.071 ? . 54504
H(232) C(2) 3.215 ? . 54504
H(232) C(3) 3.471 ? . 54504
H(232) C(4) 3.578 ? . 54504
H(232) C(5) 3.299 ? . 54504
H(232) C(6) 3.044 ? . 54504
H(232) C(7) 3.092 ? . 54504
H(232) C(14) 3.247 ? . 54504
H(232) H(11) 3.476 ? . 54504
H(232) H(141) 3.049 ? . 54504
H(232) H(142) 2.765 ? . 54504
H(241) O(1) 3.502 ? . 54504
H(241) O(3) 3.236 ? . 54504
H(241) C(14) 3.302 ? . 54504
H(241) H(11) 3.265 ? . 54504
H(241) H(27) 3.379 ? . 44504
H(241) H(141) 2.652 ? . 54504
H(241) H(142) 3.092 ? . 54504
H(241) H(311) 3.493 ? . 54504
H(242) C(26) 3.240 ? . 44504
H(242) C(27) 3.393 ? . 44504
H(242) H(26) 2.771 ? . 44504
H(242) H(27) 3.048 ? . 44504
H(242) H(142) 3.547 ? . 54504
H(242) H(402) 3.315 ? . 65503
H(311) H(28) 3.502 ? . 65503
H(311) H(131) 3.450 ? . 55503
H(311) H(143) 3.013 ? . 55503
H(311) H(152) 3.051 ? . 55503
H(311) H(241) 3.493 ? . 44504
H(312) C(40) 2.966 ? . 65503
H(312) C(41) 3.189 ? . 65503
H(312) H(26) 3.289 ? . 44504
H(312) H(131) 3.479 ? . 55503
H(312) H(152) 3.544 ? . 55503
H(312) H(402) 2.687 ? . 65503
H(312) H(403) 2.481 ? . 65503
H(312) H(411) 3.325 ? . 65503
H(312) H(413) 2.431 ? . 65503
H(313) C(13) 3.464 ? . 55503
H(313) C(28) 3.598 ? . 65503
H(313) H(28) 3.045 ? . 65503
H(313) H(29) 3.253 ? . 65503
H(313) H(131) 2.539 ? . 55503
H(313) H(143) 2.958 ? . 55503
H(313) H(152) 3.333 ? . 55503
H(313) H(403) 3.200 ? . 65503
H(321) C(35) 3.363 ? . 45504
H(321) C(36) 2.788 ? . 45504
H(321) C(37) 3.090 ? . 45504
H(321) C(43) 3.470 ? . 45504
H(321) C(44) 3.354 ? . 45504
H(321) C(45) 3.510 ? . 45504
H(321) H(36) 2.774 ? . 45504
H(321) H(412) 3.042 ? . 45504
H(321) H(442) 2.658 ? . 45504
H(321) H(452) 2.773 ? . 45504
H(322) C(45) 3.342 ? . 45504
H(322) H(442) 3.009 ? . 45504
H(322) H(452) 2.459 ? . 45504
H(322) H(541) 3.365 ? . 55504
H(322) H(542) 3.580 ? . 55504
H(322) H(552) 3.086 ? . 55504
H(401) C(21) 3.411 ? . .
H(401) C(41) 2.800 ? . 45504
H(401) H(20) 3.307 ? . .
H(401) H(21) 2.749 ? . .
H(401) H(411) 2.540 ? . 45504
H(401) H(412) 2.586 ? . 45504
H(401) H(413) 2.803 ? . 45504
H(402) O(3) 2.874 ? . 65503
H(402) C(26) 3.478 ? . 65502
H(402) C(27) 3.572 ? . 65502
H(402) C(30) 3.314 ? . 65503
H(402) C(31) 3.385 ? . 65503
H(402) H(26) 2.849 ? . 65502
H(402) H(27) 3.047 ? . 65502
H(402) H(242) 3.315 ? . 65503
H(402) H(312) 2.687 ? . 65503
H(403) O(3) 3.566 ? . 65503
H(403) C(20) 2.938 ? . .
H(403) C(21) 3.036 ? . .
H(403) C(30) 3.447 ? . 65503
H(403) C(31) 3.131 ? . 65503
H(403) H(20) 2.610 ? . .
H(403) H(21) 2.798 ? . .
H(403) H(312) 2.481 ? . 65503
H(403) H(313) 3.200 ? . 65503
H(411) C(26) 3.178 ? . 65502
H(411) C(27) 3.242 ? . 65502
H(411) C(40) 3.481 ? . 55504
H(411) H(21) 2.750 ? . 55504
H(411) H(26) 3.030 ? . 65502
H(411) H(27) 3.164 ? . 65502
H(411) H(34) 3.582 ? . 55504
H(411) H(312) 3.325 ? . 65503
H(411) H(401) 2.540 ? . 55504
H(412) C(34) 2.935 ? . 55504
H(412) C(40) 3.445 ? . 55504
H(412) H(21) 2.919 ? . 55504
H(412) H(34) 2.240 ? . 55504
H(412) H(321) 3.042 ? . 55504
H(412) H(401) 2.586 ? . 55504
H(412) H(422) 2.990 ? . 55504
H(412) H(471) 3.018 ? . 55504
H(412) H(472) 3.506 ? . 55504
H(413) C(31) 3.365 ? . 65503
H(413) C(42) 3.494 ? . 55504
H(413) H(34) 3.036 ? . 55504
H(413) H(312) 2.431 ? . 65503
H(413) H(401) 2.803 ? . 55504
H(413) H(421) 3.512 ? . 55504
H(413) H(422) 2.742 ? . 55504
H(421) C(15) 3.356 ? . 55504
H(421) C(27) 3.307 ? . 65502
H(421) H(27) 2.618 ? . 65502
H(421) H(151) 3.510 ? . 55504
H(421) H(152) 2.782 ? . 55504
H(421) H(153) 3.276 ? . 55504
H(421) H(413) 3.512 ? . 45504
H(422) C(41) 3.279 ? . 45504
H(422) C(44) 3.501 ? . 45504
H(422) H(36) 3.040 ? . 45504
H(422) H(152) 3.192 ? . 55504
H(422) H(153) 3.491 ? . 55504
H(422) H(412) 2.990 ? . 45504
H(422) H(413) 2.742 ? . 45504
H(422) H(441) 2.953 ? . 45504
H(422) H(442) 3.201 ? . 45504
H(422) H(471) 3.464 ? . 55504
H(423) C(15) 3.419 ? . 55504
H(423) C(47) 3.210 ? . 55504
H(423) H(21) 3.182 ? . 55504
H(423) H(152) 3.169 ? . 55504
H(423) H(153) 2.910 ? . 55504
H(423) H(471) 2.320 ? . 55504
H(423) H(472) 3.476 ? . 55504
H(423) H(482) 3.378 ? . 55504
H(441) C(13) 3.387 ? . 65501
H(441) H(34) 3.253 ? . 55504
H(441) H(131) 3.488 ? . 65501
H(441) H(133) 2.528 ? . 65501
H(441) H(153) 3.494 ? . 65501
H(441) H(422) 2.953 ? . 55504
H(442) C(32) 3.164 ? . 55504
H(442) C(33) 3.476 ? . 55504
H(442) C(34) 3.177 ? . 55504
H(442) C(54) 3.433 ? . 65501
H(442) H(34) 2.707 ? . 55504
H(442) H(321) 2.658 ? . 55504
H(442) H(322) 3.009 ? . 55504
H(442) H(422) 3.201 ? . 55504
H(442) H(481) 3.437 ? . 65501
H(442) H(541) 3.412 ? . 65501
H(442) H(542) 2.644 ? . 65501
H(443) C(48) 3.324 ? . 65501
H(443) H(133) 2.984 ? . 65501
H(443) H(481) 2.742 ? . 65501
H(443) H(482) 3.077 ? . 65501
H(443) H(542) 2.995 ? . 65501
H(451) C(57) 3.241 ? . 65501
H(451) H(57) 3.102 ? . 65501
H(451) H(59) 2.980 ? . 65603
H(451) H(542) 3.403 ? . 65501
H(452) C(32) 3.032 ? . 55504
H(452) C(54) 3.447 ? . 55504
H(452) C(55) 3.245 ? . 55504
H(452) H(57) 3.479 ? . 65501
H(452) H(321) 2.773 ? . 55504
H(452) H(322) 2.459 ? . 55504
H(452) H(541) 2.974 ? . 55504
H(452) H(551) 2.700 ? . 55504
H(452) H(552) 3.222 ? . 55504
H(453) C(59) 3.525 ? . 65603
H(453) H(59) 2.582 ? . 65603
H(471) C(35) 3.513 ? . 45504
H(471) C(42) 3.167 ? . 45504
H(471) H(412) 3.018 ? . 45504
H(471) H(422) 3.464 ? . 45504
H(471) H(423) 2.320 ? . 45504
H(472) C(20) 2.858 ? . .
H(472) C(21) 3.302 ? . .
H(472) H(20) 2.550 ? . .
H(472) H(21) 3.333 ? . .
H(472) H(412) 3.506 ? . 45504
H(472) H(423) 3.476 ? . 45504
H(481) C(44) 3.498 ? . 45501
H(481) H(442) 3.437 ? . 45501
H(481) H(443) 2.742 ? . 45501
H(482) H(153) 2.747 ? . .
H(482) H(423) 3.378 ? . 45504
H(482) H(443) 3.077 ? . 45501
H(541) C(33) 2.949 ? . 45504
H(541) C(34) 3.051 ? . 45504
H(541) C(35) 3.185 ? . 45504
H(541) C(36) 3.122 ? . 45504
H(541) C(37) 3.025 ? . 45504
H(541) C(38) 2.992 ? . 45504
H(541) H(34) 3.583 ? . 45504
H(541) H(322) 3.365 ? . 45504
H(541) H(442) 3.412 ? . 45501
H(541) H(452) 2.974 ? . 45504
H(542) C(44) 3.252 ? . 45501
H(542) H(322) 3.580 ? . 45504
H(542) H(442) 2.644 ? . 45501
H(542) H(443) 2.995 ? . 45501
H(542) H(451) 3.403 ? . 45501
H(551) C(45) 3.546 ? . 45504
H(551) H(452) 2.700 ? . 45504
H(551) H(622) 3.110 ? . 45504
H(552) O(6) 2.821 ? . 45504
H(552) C(61) 3.309 ? . 45504
H(552) C(62) 3.354 ? . 45504
H(552) H(322) 3.086 ? . 45504
H(552) H(452) 3.222 ? . 45504
H(552) H(622) 2.647 ? . 45504
H(621) C(51) 2.963 ? . 65603
H(621) C(52) 2.880 ? . 65603
H(621) H(51) 2.985 ? . 65603
H(621) H(52) 2.862 ? . 65603
H(621) H(91) 3.572 ? . 65603
H(621) H(92) 3.213 ? . 65603
H(621) H(101) 3.350 ? . 55602
H(621) H(103) 2.771 ? . 65603
H(621) H(113) 3.387 ? . 55602
H(622) C(55) 3.210 ? . 55504
H(622) C(56) 3.589 ? . 55504
H(622) C(57) 3.473 ? . 55504
H(622) H(57) 2.989 ? . 55504
H(622) H(91) 3.552 ? . 65603
H(622) H(101) 3.415 ? . 65603
H(622) H(103) 2.979 ? . 65603
H(622) H(551) 3.110 ? . 55504
H(622) H(552) 2.647 ? . 55504
H(623) C(9) 3.238 ? . 65603
H(623) H(59) 3.396 ? . 65603
H(623) H(60) 3.256 ? . 65603
H(623) H(91) 2.731 ? . 65603
H(623) H(92) 2.880 ? . 65603
H(623) H(103) 3.158 ? . 65603

loop_
_geom_torsion_atom_site_label_1
_geom_torsion_atom_site_label_2
_geom_torsion_atom_site_label_3
_geom_torsion_atom_site_label_4
_geom_torsion
_geom_torsion_publ_flag
_geom_torsion_site_symmetry_1
_geom_torsion_site_symmetry_2
_geom_torsion_site_symmetry_3
_geom_torsion_site_symmetry_4
O(1) Ni(1) O(2) C(30) -79.99(15) ? . . . .
O(2) Ni(1) O(1) C(7) -176.7(2) ? . . . .
O(1) Ni(1) O(3) C(30) 81.76(15) ? . . . .
O(3) Ni(1) O(1) C(7) 121.5(2) ? . . . .
O(1) Ni(1) N(1) C(1) 27.72(15) ? . . . .
O(1) Ni(1) N(1) C(16) -90.82(15) ? . . . .
O(1) Ni(1) N(1) C(23) 145.46(14) ? . . . .
N(1) Ni(1) O(1) C(7) 13.5(2) ? . . . .
O(1) Ni(1) N(2) C(18) 118.0(2) ? . . . .
O(1) Ni(1) N(2) C(22) -63.07(19) ? . . . .
N(2) Ni(1) O(1) C(7) -80.7(2) ? . . . .
O(1) Ni(1) N(3) C(25) -86.3(5) ? . . . .
O(1) Ni(1) N(3) C(29) 92.8(5) ? . . . .
N(3) Ni(1) O(1) C(7) 142.2(5) ? . . . .
O(2) Ni(1) O(3) C(30) -5.62(14) ? . . . .
O(3) Ni(1) O(2) C(30) 5.59(14) ? . . . .
O(2) Ni(1) N(1) C(1) -52.7(4) ? . . . .
O(2) Ni(1) N(1) C(16) -171.3(3) ? . . . .
O(2) Ni(1) N(1) C(23) 65.0(4) ? . . . .
N(1) Ni(1) O(2) C(30) 1.3(4) ? . . . .
O(2) Ni(1) N(2) C(18) -157.1(2) ? . . . .
O(2) Ni(1) N(2) C(22) 21.87(19) ? . . . .
N(2) Ni(1) O(2) C(30) -172.63(15) ? . . . .
O(2) Ni(1) N(3) C(25) -127.22(19) ? . . . .
O(2) Ni(1) N(3) C(29) 51.97(19) ? . . . .
N(3) Ni(1) O(2) C(30) 94.92(15) ? . . . .
O(3) Ni(1) N(1) C(1) -56.72(15) ? . . . .
O(3) Ni(1) N(1) C(16) -175.26(14) ? . . . .
O(3) Ni(1) N(1) C(23) 61.02(15) ? . . . .
N(1) Ni(1) O(3) C(30) 173.56(14) ? . . . .
O(3) Ni(1) N(2) C(18) -161.23(18) ? . . . .
O(3) Ni(1) N(2) C(22) 17.8(3) ? . . . .
N(2) Ni(1) O(3) C(30) -1.0(2) ? . . . .
O(3) Ni(1) N(3) C(25) -65.83(18) ? . . . .
O(3) Ni(1) N(3) C(29) 113.37(19) ? . . . .
N(3) Ni(1) O(3) C(30) -95.51(15) ? . . . .
N(1) Ni(1) N(2) C(18) 24.0(2) ? . . . .
N(1) Ni(1) N(2) C(22) -157.04(18) ? . . . .
N(2) Ni(1) N(1) C(1) 121.20(14) ? . . . .
N(2) Ni(1) N(1) C(16) 2.66(15) ? . . . .
N(2) Ni(1) N(1) C(23) -121.07(15) ? . . . .
N(1) Ni(1) N(3) C(25) 42.50(19) ? . . . .
N(1) Ni(1) N(3) C(29) -138.31(19) ? . . . .
N(3) Ni(1) N(1) C(1) -146.22(14) ? . . . .
N(3) Ni(1) N(1) C(16) 95.24(15) ? . . . .
N(3) Ni(1) N(1) C(23) -28.48(15) ? . . . .
N(2) Ni(1) N(3) C(25) 136.49(19) ? . . . .
N(2) Ni(1) N(3) C(29) -44.32(19) ? . . . .
N(3) Ni(1) N(2) C(18) -67.3(2) ? . . . .
N(3) Ni(1) N(2) C(22) 111.65(19) ? . . . .
O(4) Ni(2) O(5) C(61) 85.18(14) ? . . . .
O(5) Ni(2) O(4) C(38) -157.7(2) ? . . . .
O(4) Ni(2) O(6) C(61) -80.79(15) ? . . . .
O(6) Ni(2) O(4) C(38) -95.83(19) ? . . . .
O(4) Ni(2) N(4) C(32) -41.12(14) ? . . . .
O(4) Ni(2) N(4) C(47) 77.64(15) ? . . . .
O(4) Ni(2) N(4) C(54) -157.30(16) ? . . . .
N(4) Ni(2) O(4) C(38) 6.7(2) ? . . . .
O(4) Ni(2) N(5) C(49) -107.7(2) ? . . . .
O(4) Ni(2) N(5) C(53) 68.17(18) ? . . . .
N(5) Ni(2) O(4) C(38) 102.4(2) ? . . . .
O(4) Ni(2) N(6) C(56) 127.5(8) ? . . . .
O(4) Ni(2) N(6) C(60) -48.5(9) ? . . . .
N(6) Ni(2) O(4) C(38) -162.3(7) ? . . . .
O(5) Ni(2) O(6) C(61) 4.89(14) ? . . . .
O(6) Ni(2) O(5) C(61) -4.81(14) ? . . . .
O(5) Ni(2) N(4) C(32) 43.9(3) ? . . . .
O(5) Ni(2) N(4) C(47) 162.7(2) ? . . . .
O(5) Ni(2) N(4) C(54) -72.3(3) ? . . . .
N(4) Ni(2) O(5) C(61) -1.0(3) ? . . . .
O(5) Ni(2) N(5) C(49) 167.7(2) ? . . . .
O(5) Ni(2) N(5) C(53) -16.48(19) ? . . . .
N(5) Ni(2) O(5) C(61) 172.10(14) ? . . . .
O(5) Ni(2) N(6) C(56) 123.0(2) ? . . . .
O(5) Ni(2) N(6) C(60) -53.12(19) ? . . . .
N(6) Ni(2) O(5) C(61) -95.23(15) ? . . . .
O(6) Ni(2) N(4) C(32) 47.33(15) ? . . . .
O(6) Ni(2) N(4) C(47) 166.09(14) ? . . . .
O(6) Ni(2) N(4) C(54) -68.86(16) ? . . . .
N(4) Ni(2) O(6) C(61) -174.06(14) ? . . . .
O(6) Ni(2) N(5) C(49) 176.2(2) ? . . . .
O(6) Ni(2) N(5) C(53) -8.0(3) ? . . . .
N(5) Ni(2) O(6) C(61) -4.6(3) ? . . . .
O(6) Ni(2) N(6) C(56) 61.2(2) ? . . . .
O(6) Ni(2) N(6) C(60) -114.88(19) ? . . . .
N(6) Ni(2) O(6) C(61) 94.46(15) ? . . . .
N(4) Ni(2) N(5) C(49) -14.2(2) ? . . . .
N(4) Ni(2) N(5) C(53) 161.66(18) ? . . . .
N(5) Ni(2) N(4) C(32) -129.27(14) ? . . . .
N(5) Ni(2) N(4) C(47) -10.51(15) ? . . . .
N(5) Ni(2) N(4) C(54) 114.54(16) ? . . . .
N(4) Ni(2) N(6) C(56) -41.5(2) ? . . . .
N(4) Ni(2) N(6) C(60) 142.43(19) ? . . . .
N(6) Ni(2) N(4) C(32) 137.90(14) ? . . . .
N(6) Ni(2) N(4) C(47) -103.35(15) ? . . . .
N(6) Ni(2) N(4) C(54) 21.71(16) ? . . . .
N(5) Ni(2) N(6) C(56) -137.4(2) ? . . . .
N(5) Ni(2) N(6) C(60) 46.5(2) ? . . . .
N(6) Ni(2) N(5) C(49) 77.5(2) ? . . . .
N(6) Ni(2) N(5) C(53) -106.67(18) ? . . . .
Ni(1) O(1) C(7) C(2) -23.8(3) ? . . . .
Ni(1) O(1) C(7) C(6) 158.92(17) ? . . . .
Ni(1) O(2) C(30) O(3) -10.0(2) ? . . . .
Ni(1) O(2) C(30) C(31) 167.7(2) ? . . . .
Ni(1) O(3) C(30) O(2) 9.7(2) ? . . . .
Ni(1) O(3) C(30) C(31) -168.0(2) ? . . . .
Ni(2) O(4) C(38) C(33) 11.1(3) ? . . . .
Ni(2) O(4) C(38) C(37) -170.24(16) ? . . . .
Ni(2) O(5) C(61) O(6) 8.6(2) ? . . . .
Ni(2) O(5) C(61) C(62) -170.2(2) ? . . . .
Ni(2) O(6) C(61) O(5) -8.4(2) ? . . . .
Ni(2) O(6) C(61) C(62) 170.4(2) ? . . . .
Ni(1) N(1) C(1) C(2) -65.5(2) ? . . . .
Ni(1) N(1) C(16) C(17) -48.0(2) ? . . . .
Ni(1) N(1) C(23) C(24) -18.9(2) ? . . . .
C(1) N(1) C(16) C(17) -164.73(19) ? . . . .
C(16) N(1) C(1) C(2) 55.9(2) ? . . . .
C(1) N(1) C(23) C(24) 97.6(2) ? . . . .
C(23) N(1) C(1) C(2) 172.8(2) ? . . . .
C(16) N(1) C(23) C(24) -145.2(2) ? . . . .
C(23) N(1) C(16) C(17) 78.7(2) ? . . . .
Ni(1) N(2) C(18) C(17) -2.7(3) ? . . . .
Ni(1) N(2) C(18) C(19) 178.62(19) ? . . . .
Ni(1) N(2) C(22) C(21) -178.3(2) ? . . . .
C(18) N(2) C(22) C(21) 0.8(4) ? . . . .
C(22) N(2) C(18) C(17) 178.3(2) ? . . . .
C(22) N(2) C(18) C(19) -0.3(3) ? . . . .
Ni(1) N(3) C(25) C(24) -3.4(2) ? . . . .
Ni(1) N(3) C(25) C(26) -179.58(18) ? . . . .
Ni(1) N(3) C(29) C(28) 178.6(2) ? . . . .
C(25) N(3) C(29) C(28) -2.2(3) ? . . . .
C(29) N(3) C(25) C(24) 177.4(2) ? . . . .
C(29) N(3) C(25) C(26) 1.2(3) ? . . . .
Ni(2) N(4) C(32) C(33) 70.2(2) ? . . . .
Ni(2) N(4) C(47) C(48) 52.5(2) ? . . . .
Ni(2) N(4) C(54) C(55) 26.4(2) ? . . . .
C(32) N(4) C(47) C(48) 166.96(18) ? . . . .
C(47) N(4) C(32) C(33) -50.1(2) ? . . . .
C(32) N(4) C(54) C(55) -87.5(2) ? . . . .
C(54) N(4) C(32) C(33) -168.1(2) ? . . . .
C(47) N(4) C(54) C(55) 153.4(2) ? . . . .
C(54) N(4) C(47) C(48) -76.0(2) ? . . . .
Ni(2) N(5) C(49) C(48) -3.7(3) ? . . . .
Ni(2) N(5) C(49) C(50) 176.94(19) ? . . . .
Ni(2) N(5) C(53) C(52) -177.6(2) ? . . . .
C(49) N(5) C(53) C(52) -1.4(3) ? . . . .
C(53) N(5) C(49) C(48) -179.4(2) ? . . . .
C(53) N(5) C(49) C(50) 1.2(3) ? . . . .
Ni(2) N(6) C(56) C(55) 7.1(3) ? . . . .
Ni(2) N(6) C(56) C(57) -177.2(2) ? . . . .
Ni(2) N(6) C(60) C(59) 177.5(2) ? . . . .
C(56) N(6) C(60) C(59) 1.3(4) ? . . . .
C(60) N(6) C(56) C(55) -176.8(2) ? . . . .
C(60) N(6) C(56) C(57) -1.1(3) ? . . . .
N(1) C(1) C(2) C(3) -121.1(2) ? . . . .
N(1) C(1) C(2) C(7) 64.5(2) ? . . . .
C(1) C(2) C(3) C(4) -171.8(2) ? . . . .
C(1) C(2) C(7) O(1) -12.0(3) ? . . . .
C(1) C(2) C(7) C(6) 165.3(2) ? . . . .
C(3) C(2) C(7) O(1) 173.7(2) ? . . . .
C(3) C(2) C(7) C(6) -8.9(3) ? . . . .
C(7) C(2) C(3) C(4) 2.4(3) ? . . . .
C(2) C(3) C(4) C(5) 3.9(3) ? . . . .
C(2) C(3) C(4) C(8) -176.0(2) ? . . . .
C(3) C(4) C(5) C(6) -3.6(3) ? . . . .
C(3) C(4) C(8) C(9) 118.2(2) ? . . . .
C(3) C(4) C(8) C(10) -1.7(3) ? . . . .
C(3) C(4) C(8) C(11) -122.1(2) ? . . . .
C(5) C(4) C(8) C(9) -61.7(2) ? . . . .
C(5) C(4) C(8) C(10) 178.4(2) ? . . . .
C(5) C(4) C(8) C(11) 58.0(3) ? . . . .
C(8) C(4) C(5) C(6) 176.3(2) ? . . . .
C(4) C(5) C(6) C(7) -2.9(3) ? . . . .
C(4) C(5) C(6) C(12) 175.3(2) ? . . . .
C(5) C(6) C(7) O(1) -173.6(2) ? . . . .
C(5) C(6) C(7) C(2) 9.0(3) ? . . . .
C(5) C(6) C(12) C(13) -5.2(3) ? . . . .
C(5) C(6) C(12) C(14) -123.7(2) ? . . . .
C(5) C(6) C(12) C(15) 115.3(2) ? . . . .
C(7) C(6) C(12) C(13) 173.0(2) ? . . . .
C(7) C(6) C(12) C(14) 54.4(2) ? . . . .
C(7) C(6) C(12) C(15) -66.5(3) ? . . . .
C(12) C(6) C(7) O(1) 8.1(3) ? . . . .
C(12) C(6) C(7) C(2) -169.2(2) ? . . . .
N(1) C(16) C(17) C(18) 81.8(2) ? . . . .
C(16) C(17) C(18) N(2) -50.7(3) ? . . . .
C(16) C(17) C(18) C(19) 127.9(2) ? . . . .
N(2) C(18) C(19) C(20) -0.5(4) ? . . . .
C(17) C(18) C(19) C(20) -179.1(2) ? . . . .
C(18) C(19) C(20) C(21) 0.9(4) ? . . . .
C(19) C(20) C(21) C(22) -0.5(4) ? . . . .
C(20) C(21) C(22) N(2) -0.3(4) ? . . . .
N(1) C(23) C(24) C(25) 75.3(2) ? . . . .
C(23) C(24) C(25) N(3) -62.5(2) ? . . . .
C(23) C(24) C(25) C(26) 113.7(2) ? . . . .
N(3) C(25) C(26) C(27) 0.6(3) ? . . . .
C(24) C(25) C(26) C(27) -175.3(2) ? . . . .
C(25) C(26) C(27) C(28) -1.5(3) ? . . . .
C(26) C(27) C(28) C(29) 0.6(4) ? . . . .
C(27) C(28) C(29) N(3) 1.3(4) ? . . . .
N(4) C(32) C(33) C(34) 127.2(2) ? . . . .
N(4) C(32) C(33) C(38) -57.2(3) ? . . . .
C(32) C(33) C(34) C(35) 174.1(2) ? . . . .
C(32) C(33) C(38) O(4) 8.0(3) ? . . . .
C(32) C(33) C(38) C(37) -170.7(2) ? . . . .
C(34) C(33) C(38) O(4) -176.5(2) ? . . . .
C(34) C(33) C(38) C(37) 4.8(3) ? . . . .
C(38) C(33) C(34) C(35) -1.5(3) ? . . . .
C(33) C(34) C(35) C(36) -1.3(3) ? . . . .
C(33) C(34) C(35) C(39) 174.7(2) ? . . . .
C(34) C(35) C(36) C(37) 0.7(3) ? . . . .
C(34) C(35) C(39) C(40) -77.9(2) ? . . . .
C(34) C(35) C(39) C(41) 161.8(2) ? . . . .
C(34) C(35) C(39) C(42) 41.5(3) ? . . . .
C(36) C(35) C(39) C(40) 97.7(2) ? . . . .
C(36) C(35) C(39) C(41) -22.6(3) ? . . . .
C(36) C(35) C(39) C(42) -142.9(2) ? . . . .
C(39) C(35) C(36) C(37) -175.1(2) ? . . . .
C(35) C(36) C(37) C(38) 2.6(3) ? . . . .
C(35) C(36) C(37) C(43) -176.6(2) ? . . . .
C(36) C(37) C(38) O(4) 176.0(2) ? . . . .
C(36) C(37) C(38) C(33) -5.2(3) ? . . . .
C(36) C(37) C(43) C(44) 4.9(3) ? . . . .
C(36) C(37) C(43) C(45) 124.9(2) ? . . . .
C(36) C(37) C(43) C(46) -115.1(2) ? . . . .
C(38) C(37) C(43) C(44) -174.3(2) ? . . . .
C(38) C(37) C(43) C(45) -54.4(2) ? . . . .
C(38) C(37) C(43) C(46) 65.6(2) ? . . . .
C(43) C(37) C(38) O(4) -4.7(3) ? . . . .
C(43) C(37) C(38) C(33) 174.1(2) ? . . . .
N(4) C(47) C(48) C(49) -80.6(2) ? . . . .
C(47) C(48) C(49) N(5) 50.0(3) ? . . . .
C(47) C(48) C(49) C(50) -130.6(2) ? . . . .
N(5) C(49) C(50) C(51) 0.4(4) ? . . . .
C(48) C(49) C(50) C(51) -178.9(2) ? . . . .
C(49) C(50) C(51) C(52) -1.9(4) ? . . . .
C(50) C(51) C(52) C(53) 1.7(4) ? . . . .
C(51) C(52) C(53) N(5) 0.0(4) ? . . . .
N(4) C(54) C(55) C(56) -77.4(2) ? . . . .
C(54) C(55) C(56) N(6) 57.5(2) ? . . . .
C(54) C(55) C(56) C(57) -118.2(2) ? . . . .
N(6) C(56) C(57) C(58) 0.7(4) ? . . . .
C(55) C(56) C(57) C(58) 176.2(2) ? . . . .
C(56) C(57) C(58) C(59) -0.4(4) ? . . . .
C(57) C(58) C(59) C(60) 0.5(4) ? . . . .
C(58) C(59) C(60) N(6) -1.0(4) ? . . . .
